data_7252059
loop_
_publ_author_name
'Ishaq, Adnan'
'Male, Louise'
'Champness, Neil R.'

_publ_section_title
;
 Positional Isomerism and Short Hydrogen Bonds Govern Photochromic
 Behaviour in dipyridyl-NDI&#x2026;Formic Acid Co-crystals
;
_journal_name_full CrystEngComm
_journal_paper_doi 10.1039/D6CE00262E
_journal_year 2026
_chemical_absolute_configuration unk
_chemical_formula_moiety 'C24 H12 N4 O4, 3(C H2 O2)'
_chemical_formula_sum 'C27 H18 N4 O10'
_chemical_formula_weight 558.45
_chemical_name_systematic D2PNDI.3FAH
_space_group_crystal_system monoclinic
_space_group_IT_number 7
_space_group_name_Hall 'P -2yc'
_space_group_name_H-M_alt 'P 1 c 1'
_atom_sites_solution_hydrogens geom
_atom_sites_solution_primary dual
_audit_creation_date 2026-05-26
_audit_creation_method
;
Olex2 1.5
(compiled 2026.05.24 svn.rec792b02 for OlexSys, GUI svn.r7572)
;
_audit_update_record
;
2026-05-26 deposited with the CCDC.	2026-05-29 downloaded from the CCDC.
;
_cell_angle_alpha 90
_cell_angle_beta 92.2240(10)
_cell_angle_gamma 90
_cell_formula_units_Z 8
_cell_length_a 14.68460(10)
_cell_length_b 16.15270(10)
_cell_length_c 20.7724(2)
_cell_measurement_reflns_used 30092
_cell_measurement_temperature 100
_cell_measurement_theta_max 34.64851841685071
_cell_measurement_theta_min 1.215835561082909
_cell_volume 4923.42(7)
_computing_cell_refinement
;
aimless (Evans, P. R. and Murshudov, G. N., 2013)
ccp4 (Winn, M. D. et al., 2011)
DIALS 3.26.0-g1cfc9629c-release (Winter, G. et al., 2018)
pointless (Evans, P., 2006)
XIA2 3.25.0 (Winter, G., 2010)
;
_computing_data_collection 'GDA - generic data acquisition software'
_computing_data_reduction
;
aimless (Evans, P. R. and Murshudov, G. N., 2013)
ccp4 (Winn, M. D. et al., 2011)
DIALS 3.26.0-g1cfc9629c-release (Winter, G. et al., 2018)
pointless (Evans, P., 2006)
XIA2 3.25.0 (Winter, G., 2010)
;
_computing_molecular_graphics 'Olex2 1.5 (Dolomanov et al., 2009)'
_computing_publication_material 'Olex2 1.5 (Dolomanov et al., 2009)'
_computing_structure_refinement 'SHELXL 2019/3 (Sheldrick, 2015)'
_computing_structure_solution 'SHELXT 2018/2 (Sheldrick, 2018)'
_diffrn_ambient_temperature 100
_diffrn_detector 'Photon counting pixel array'
_diffrn_detector_type 'Dectris PILATUS 2M'
_diffrn_measured_fraction_theta_full 0.996
_diffrn_measured_fraction_theta_max 0.921
_diffrn_measurement_device 'Fixed \c 3-circle diffractometer'
_diffrn_measurement_device_type 'Fluid Film Devices'
_diffrn_measurement_method 'shutterless scans'
_diffrn_measurement_specimen_support 'MiTeGen MicroMount'
_diffrn_radiation_monochromator 'Silicon 111'
_diffrn_radiation_type Synchrotron
_diffrn_radiation_wavelength 0.6889
_diffrn_reflns_av_R_equivalents 0.0533
_diffrn_reflns_av_unetI/netI 0.0872
_diffrn_reflns_Laue_measured_fraction_full 0.996
_diffrn_reflns_Laue_measured_fraction_max 0.921
_diffrn_reflns_limit_h_max 24
_diffrn_reflns_limit_h_min -23
_diffrn_reflns_limit_k_max 26
_diffrn_reflns_limit_k_min -27
_diffrn_reflns_limit_l_max 33
_diffrn_reflns_limit_l_min -34
_diffrn_reflns_number 99038
_diffrn_reflns_point_group_measured_fraction_full 0.975
_diffrn_reflns_point_group_measured_fraction_max 0.861
_diffrn_reflns_theta_full 24.415
_diffrn_reflns_theta_max 35.950
_diffrn_reflns_theta_min 1.222
_diffrn_source Synchrotron
_diffrn_source_details 'Allan et al. (2017)'
_diffrn_source_type 'Diamond Light Source Beamline I19-1'
_exptl_absorpt_coefficient_mu 0.110
_exptl_absorpt_correction_T_max 1.0
_exptl_absorpt_correction_T_min 0.9810602678234522
_exptl_absorpt_correction_type empirical
_exptl_absorpt_process_details
;
CCP4 9.0.011: AIMLESS, version 0.8.2 : 14/06/24
Scaling & analysis of unmerged intensities, absorption correction using spherical harmonics
;
_exptl_crystal_colour colourless
_exptl_crystal_colour_primary colourless
_exptl_crystal_density_diffrn 1.507
_exptl_crystal_description prism
_exptl_crystal_F_000 2304
_exptl_crystal_size_max 0.2
_exptl_crystal_size_mid 0.1
_exptl_crystal_size_min 0.1
_refine_diff_density_max 1.393
_refine_diff_density_min -0.649
_refine_diff_density_rms 0.181
_refine_ls_abs_structure_details
;
 Flack x determined using 12193 quotients [(I+)-(I-)]/[(I+)+(I-)]
 (Parsons, Flack and Wagner, Acta Cryst. B69 (2013) 249-259).
;
_refine_ls_abs_structure_Flack 0.4(2)
_refine_ls_extinction_method none
_refine_ls_goodness_of_fit_ref 1.282
_refine_ls_hydrogen_treatment constr
_refine_ls_matrix_type full
_refine_ls_number_parameters 1489
_refine_ls_number_reflns 43964
_refine_ls_number_restraints 2
_refine_ls_restrained_S_all 1.281
_refine_ls_R_factor_all 0.1283
_refine_ls_R_factor_gt 0.1132
_refine_ls_shift/su_max 0.000
_refine_ls_shift/su_mean 0.000
_refine_ls_structure_factor_coef Fsqd
_refine_ls_weighting_details 'w=1/[\s^2^(Fo^2^)+(0.2000P)^2^] where P=(Fo^2^+2Fc^2^)/3'
_refine_ls_weighting_scheme calc
_refine_ls_wR_factor_gt 0.3335
_refine_ls_wR_factor_ref 0.3408
_reflns_Friedel_coverage 0.870
_reflns_Friedel_fraction_full 0.954
_reflns_Friedel_fraction_max 0.802
_reflns_number_gt 33178
_reflns_number_total 43964
_reflns_threshold_expression 'I > 2\s(I)'
_cod_data_source_file d6ce00262e2.cif
_cod_data_source_block D2PNDI_3FAH
_cod_database_code 7252059
_shelx_shelxl_version_number 2019/3
_publ_section_references_publ_section_references
;
Allan, D. R. et al. (2017) Crystals, 7(11), 336.

Dolomanov, O.V., Bourhis, L.J., Gildea, R.J, Howard, J.A.K. & Puschmann, H.
 (2009), J. Appl. Cryst. 42, 339-341.

Evans, P. (2006) Acta Cryst. D62, 72-82.

Evans, P. R. and Murshudov, G. N. (2013) Acta Cryst. D69, 1204-1214.

Sheldrick, G.M. (2015). Acta Cryst. A71, 3-8.

Sheldrick, G.M. (2015). Acta Cryst. C71, 3-8.

Winn, M. D. et al. (2011) Acta Cryst. D67, 235-242.

Winter, G. (2010) J. Appl. Cryst. 43, 186-190.

Winter, G. et al. (2018) Acta Cryst. D74, 85-97.
;
_shelx_space_group_comment
;
The symmetry employed for this shelxl refinement is uniquely defined
by the following loop, which should always be used as a source of
symmetry information in preference to the above space-group names.
They are only intended as comments.
;
_shelx_estimated_absorpt_t_max 0.989
_shelx_estimated_absorpt_t_min 0.978
_olex2_refinement_description
;
1. Fixed Uiso
 At 1.2 times of:
  All C(H) groups
 At 1.5 times of:
  All O(H) groups
2.a Aromatic/amide H refined with riding coordinates:
 C2(H2), C3(H3), C4(H4), C5(H5), C11(H11), C12(H12), C16(H16), C17(H17),
 C21(H21), C22(H22), C23(H23), C24(H24), C102(H102), C103(H103), C104(H104),
 C105(H105), C111(H111), C112(H112), C116(H116), C117(H117), C121(H121),
 C122(H122), C123(H123), C124(H124), C202(H202), C203(H203), C204(H204),
 C205(H205), C211(H211), C212(H212), C216(H216), C217(H217), C221(H221),
 C222(H222), C223(H223), C224(H224), C302(H302), C303(H303), C304(H304),
 C305(H305), C311(H311), C312(H312), C316(H316), C317(H317), C321(H321),
 C322(H322), C323(H323), C324(H324), C401(H401), C402(H402), C403(H40B),
 C404(H404), C405(H40C), C406(H406), C407(H40D), C408(H408), C409(H40E),
 C410(H410), C411(H41A), C412(H412)
2.b Idealised tetrahedral OH refined as rotating group:
 O401(H40A), O403(H403), O405(H405), O407(H407), O409(H409), O411(H411),
 O413(H413), O415(H415), O417(H417), O419(H419), O421(H421), O423(H423)
;
_olex2_exptl_crystal_mounting_method 'MiTeGen loop'
_olex2_submission_special_instructions 'No special instructions were received'

loop_
_space_group_symop_operation_xyz
'x, y, z'
'x, -y, z+1/2'

loop_
_atom_site_label
_atom_site_type_symbol
_atom_site_fract_x
_atom_site_fract_y
_atom_site_fract_z
_atom_site_U_iso_or_equiv
_atom_site_adp_type
_atom_site_occupancy
_atom_site_site_symmetry_order
_atom_site_calc_flag
_atom_site_refinement_flags_posn
_atom_site_refinement_flags_adp
_atom_site_refinement_flags_occupancy
_atom_site_disorder_assembly
_atom_site_disorder_group
C1 C 0.1691(3) 0.2965(3) 0.0389(2) 0.0173(7) Uani 1 1 d . . . . .
C2 C 0.1244(3) 0.2520(3) -0.0087(3) 0.0238(8) Uani 1 1 d . . . . .
H2 H 0.155450 0.211311 -0.032586 0.029 Uiso 1 1 calc R U . . .
C3 C 0.0307(3) 0.2682(3) -0.0213(3) 0.0274(10) Uani 1 1 d . . . . .
H3 H -0.003276 0.237249 -0.052768 0.033 Uiso 1 1 calc R U . . .
C4 C -0.0103(3) 0.3298(3) 0.0131(3) 0.0275(10) Uani 1 1 d . . . . .
H4 H -0.072724 0.342965 0.004918 0.033 Uiso 1 1 calc R U . . .
C5 C 0.0408(3) 0.3722(3) 0.0595(3) 0.0246(9) Uani 1 1 d . . . . .
H5 H 0.011942 0.413681 0.083872 0.029 Uiso 1 1 calc R U . . .
C6 C 0.3245(3) 0.3176(3) 0.0092(2) 0.0175(7) Uani 1 1 d . . . . .
C7 C 0.4238(3) 0.3031(3) 0.0219(2) 0.0149(6) Uani 1 1 d . . . . .
C8 C 0.4509(3) 0.2569(2) 0.0775(2) 0.0148(6) Uani 1 1 d . . . . .
C9 C 0.3892(3) 0.2237(3) 0.1191(2) 0.0154(6) Uani 1 1 d . . . . .
C10 C 0.2889(3) 0.2344(3) 0.1062(2) 0.0169(7) Uani 1 1 d . . . . .
C11 C 0.4855(3) 0.3343(3) -0.0191(2) 0.0196(7) Uani 1 1 d . . . . .
H11 H 0.464666 0.364662 -0.056006 0.024 Uiso 1 1 calc R U . . .
C12 C 0.5796(3) 0.3221(3) -0.0075(2) 0.0190(7) Uani 1 1 d . . . . .
H12 H 0.622253 0.342217 -0.036954 0.023 Uiso 1 1 calc R U . . .
C13 C 0.6092(3) 0.2797(3) 0.0482(2) 0.0162(7) Uani 1 1 d . . . . .
C14 C 0.5469(3) 0.2467(2) 0.0903(2) 0.0140(6) Uani 1 1 d . . . . .
C15 C 0.5751(3) 0.2030(2) 0.1474(2) 0.0157(6) Uani 1 1 d . . . . .
C16 C 0.5137(3) 0.1699(3) 0.1872(2) 0.0193(7) Uani 1 1 d . . . . .
H16 H 0.534466 0.140148 0.224357 0.023 Uiso 1 1 calc R U . . .
C17 C 0.4182(3) 0.1794(3) 0.1737(2) 0.0190(7) Uani 1 1 d . . . . .
H17 H 0.375237 0.155852 0.201422 0.023 Uiso 1 1 calc R U . . .
C18 C 0.7088(3) 0.2707(3) 0.0620(2) 0.0188(7) Uani 1 1 d . . . . .
C19 C 0.6748(3) 0.1955(3) 0.1631(2) 0.0178(7) Uani 1 1 d . . . . .
C20 C 0.8301(3) 0.2242(3) 0.1371(2) 0.0189(7) Uani 1 1 d . . . . .
C21 C 0.8750(3) 0.1526(3) 0.1219(3) 0.0214(8) Uani 1 1 d . . . . .
H21 H 0.844417 0.109253 0.098945 0.026 Uiso 1 1 calc R U . . .
C22 C 0.9673(3) 0.1455(3) 0.1413(3) 0.0265(9) Uani 1 1 d . . . . .
H22 H 1.001266 0.097381 0.131380 0.032 Uiso 1 1 calc R U . . .
C23 C 1.0076(3) 0.2105(4) 0.1752(3) 0.0262(9) Uani 1 1 d . . . . .
H23 H 1.069411 0.206882 0.190233 0.031 Uiso 1 1 calc R U . . .
C24 C 0.9575(4) 0.2805(3) 0.1869(3) 0.0274(9) Uani 1 1 d . . . . .
H24 H 0.986659 0.326006 0.208102 0.033 Uiso 1 1 calc R U . . .
N1 N 0.1305(3) 0.3568(2) 0.0718(2) 0.0203(7) Uani 1 1 d . . . . .
N2 N 0.2657(2) 0.2833(2) 0.05231(19) 0.0163(6) Uani 1 1 d . . . . .
N3 N 0.7335(2) 0.2331(2) 0.12179(19) 0.0175(6) Uani 1 1 d . . . . .
N4 N 0.8678(3) 0.2870(3) 0.1693(2) 0.0219(7) Uani 1 1 d . . . . .
O1 O 0.2947(2) 0.3583(3) -0.03620(19) 0.0262(7) Uani 1 1 d . . . . .
O2 O 0.2321(2) 0.2051(3) 0.1399(2) 0.0256(7) Uani 1 1 d . . . . .
O3 O 0.7678(2) 0.2945(3) 0.0268(2) 0.0263(7) Uani 1 1 d . . . . .
O4 O 0.7042(2) 0.1580(2) 0.21108(18) 0.0233(6) Uani 1 1 d . . . . .
C101 C 1.0143(3) 0.5050(3) 0.3385(2) 0.0181(7) Uani 1 1 d . . . . .
C102 C 1.0558(3) 0.5335(3) 0.2835(2) 0.0237(8) Uani 1 1 d . . . . .
H102 H 1.023115 0.535838 0.243181 0.028 Uiso 1 1 calc R U . . .
C103 C 1.1456(3) 0.5584(3) 0.2893(3) 0.0263(9) Uani 1 1 d . . . . .
H103 H 1.175910 0.577635 0.252592 0.032 Uiso 1 1 calc R U . . .
C104 C 1.1919(3) 0.5552(3) 0.3492(3) 0.0239(8) Uani 1 1 d . . . . .
H104 H 1.253141 0.573645 0.354282 0.029 Uiso 1 1 calc R U . . .
C105 C 1.1460(3) 0.5243(3) 0.4010(3) 0.0241(8) Uani 1 1 d . . . . .
H105 H 1.177878 0.518793 0.441458 0.029 Uiso 1 1 calc R U . . .
C106 C 0.8559(3) 0.5463(3) 0.3364(3) 0.0194(8) Uani 1 1 d . . . . .
C107 C 0.7588(3) 0.5217(2) 0.3369(2) 0.0163(7) Uani 1 1 d . . . . .
C108 C 0.7345(3) 0.4365(2) 0.3371(2) 0.0131(6) Uani 1 1 d . . . . .
C109 C 0.8013(3) 0.3746(2) 0.3369(2) 0.0166(7) Uani 1 1 d . . . . .
C110 C 0.8999(3) 0.3964(2) 0.3377(2) 0.0169(7) Uani 1 1 d . . . . .
C111 C 0.6923(3) 0.5821(2) 0.3369(2) 0.0164(7) Uani 1 1 d . . . . .
H111 H 0.709263 0.638840 0.336801 0.020 Uiso 1 1 calc R U . . .
C112 C 0.5995(3) 0.5601(2) 0.3370(2) 0.0173(7) Uani 1 1 d . . . . .
H112 H 0.554024 0.601973 0.336783 0.021 Uiso 1 1 calc R U . . .
C113 C 0.5744(2) 0.4765(2) 0.3373(2) 0.0137(6) Uani 1 1 d . . . . .
C114 C 0.6412(3) 0.4148(2) 0.3373(2) 0.0135(6) Uani 1 1 d . . . . .
C115 C 0.6175(3) 0.3294(2) 0.3370(2) 0.0149(6) Uani 1 1 d . . . . .
C116 C 0.6834(3) 0.2690(2) 0.3357(2) 0.0189(7) Uani 1 1 d . . . . .
H116 H 0.666307 0.212281 0.334899 0.023 Uiso 1 1 calc R U . . .
C117 C 0.7768(3) 0.2913(2) 0.3354(2) 0.0182(7) Uani 1 1 d . . . . .
H117 H 0.822398 0.249643 0.334188 0.022 Uiso 1 1 calc R U . . .
C118 C 0.4762(3) 0.4545(2) 0.3364(2) 0.0174(7) Uani 1 1 d . . . . .
C119 C 0.5202(3) 0.3056(2) 0.3385(2) 0.0174(7) Uani 1 1 d . . . . .
C120 C 0.3611(3) 0.3463(3) 0.3428(2) 0.0191(7) Uani 1 1 d . . . . .
C121 C 0.3163(3) 0.3170(3) 0.2880(3) 0.0234(8) Uani 1 1 d . . . . .
H121 H 0.346727 0.310231 0.248830 0.028 Uiso 1 1 calc R U . . .
C122 C 0.2236(4) 0.2977(3) 0.2926(3) 0.0281(10) Uani 1 1 d . . . . .
H122 H 0.189144 0.279099 0.255745 0.034 Uiso 1 1 calc R U . . .
C123 C 0.1832(3) 0.3059(3) 0.3507(3) 0.0287(10) Uani 1 1 d . . . . .
H123 H 0.120831 0.291994 0.354818 0.034 Uiso 1 1 calc R U . . .
C124 C 0.2351(4) 0.3348(3) 0.4035(3) 0.0278(9) Uani 1 1 d . . . . .
H124 H 0.206800 0.341369 0.443593 0.033 Uiso 1 1 calc R U . . .
N101 N 1.0570(3) 0.5015(2) 0.3959(2) 0.0209(7) Uani 1 1 d . . . . .
N102 N 0.9193(2) 0.4813(2) 0.3359(2) 0.0174(6) Uani 1 1 d . . . . .
N103 N 0.4566(2) 0.3695(2) 0.3412(2) 0.0173(6) Uani 1 1 d . . . . .
N104 N 0.3241(3) 0.3539(3) 0.3997(2) 0.0224(7) Uani 1 1 d . . . . .
O101 O 0.8817(3) 0.6177(2) 0.3358(3) 0.0344(10) Uani 1 1 d . . . . .
O102 O 0.9603(2) 0.3451(2) 0.3398(2) 0.0250(7) Uani 1 1 d . . . . .
O103 O 0.4154(2) 0.5054(2) 0.3321(2) 0.0261(7) Uani 1 1 d . . . . .
O104 O 0.4950(2) 0.23333(19) 0.3377(2) 0.0225(6) Uani 1 1 d . . . . .
C201 C 0.1837(3) 0.2743(3) 0.6373(2) 0.0176(7) Uani 1 1 d . . . . .
C202 C 0.1344(3) 0.3433(3) 0.6195(3) 0.0221(8) Uani 1 1 d . . . . .
H202 H 0.160624 0.386174 0.594973 0.026 Uiso 1 1 calc R U . . .
C203 C 0.0444(3) 0.3487(3) 0.6387(3) 0.0252(9) Uani 1 1 d . . . . .
H203 H 0.007797 0.395332 0.627332 0.030 Uiso 1 1 calc R U . . .
C204 C 0.0092(3) 0.2838(4) 0.6748(3) 0.0262(9) Uani 1 1 d . . . . .
H204 H -0.051302 0.286312 0.689315 0.031 Uiso 1 1 calc R U . . .
C205 C 0.0635(3) 0.2162(3) 0.6892(3) 0.0241(8) Uani 1 1 d . . . . .
H205 H 0.038525 0.171509 0.712480 0.029 Uiso 1 1 calc R U . . .
C206 C 0.3421(3) 0.3085(3) 0.6617(2) 0.0169(7) Uani 1 1 d . . . . .
C207 C 0.4392(3) 0.3025(2) 0.6451(2) 0.0155(6) Uani 1 1 d . . . . .
C208 C 0.4620(3) 0.2568(2) 0.5891(2) 0.0138(6) Uani 1 1 d . . . . .
C209 C 0.3957(3) 0.2209(2) 0.5486(2) 0.0158(6) Uani 1 1 d . . . . .
C210 C 0.2971(3) 0.2271(3) 0.5626(2) 0.0183(7) Uani 1 1 d . . . . .
C211 C 0.5056(3) 0.3379(3) 0.6834(2) 0.0180(7) Uani 1 1 d . . . . .
H211 H 0.489222 0.369184 0.719919 0.022 Uiso 1 1 calc R U . . .
C212 C 0.5990(3) 0.3289(3) 0.6697(2) 0.0190(7) Uani 1 1 d . . . . .
H212 H 0.644646 0.354432 0.696653 0.023 Uiso 1 1 calc R U . . .
C213 C 0.6235(3) 0.2824(3) 0.6167(2) 0.0160(6) Uani 1 1 d . . . . .
C214 C 0.5557(3) 0.2467(2) 0.5761(2) 0.0152(6) Uani 1 1 d . . . . .
C215 C 0.5787(3) 0.1985(3) 0.5220(2) 0.0159(7) Uani 1 1 d . . . . .
C216 C 0.5116(3) 0.1652(3) 0.4821(2) 0.0196(7) Uani 1 1 d . . . . .
H216 H 0.528294 0.134169 0.445493 0.024 Uiso 1 1 calc R U . . .
C217 C 0.4182(3) 0.1759(3) 0.4941(2) 0.0201(8) Uani 1 1 d . . . . .
H217 H 0.372140 0.153206 0.466004 0.024 Uiso 1 1 calc R U . . .
C218 C 0.7213(3) 0.2712(3) 0.6037(2) 0.0190(7) Uani 1 1 d . . . . .
C219 C 0.6762(3) 0.1836(3) 0.5100(2) 0.0193(7) Uani 1 1 d . . . . .
C220 C 0.8348(3) 0.2046(3) 0.5390(2) 0.0178(7) Uani 1 1 d . . . . .
C221 C 0.8744(3) 0.2469(3) 0.4901(3) 0.0254(9) Uani 1 1 d . . . . .
H221 H 0.841275 0.287265 0.465573 0.030 Uiso 1 1 calc R U . . .
C222 C 0.9649(3) 0.2286(3) 0.4777(3) 0.0295(10) Uani 1 1 d . . . . .
H222 H 0.995202 0.257490 0.444939 0.035 Uiso 1 1 calc R U . . .
C223 C 1.0103(3) 0.1681(3) 0.5136(3) 0.0282(10) Uani 1 1 d . . . . .
H223 H 1.071453 0.153640 0.505325 0.034 Uiso 1 1 calc R U . . .
C224 C 0.9644(3) 0.1294(3) 0.5617(3) 0.0255(9) Uani 1 1 d . . . . .
H224 H 0.995808 0.088906 0.587197 0.031 Uiso 1 1 calc R U . . .
N201 N 0.1515(3) 0.2109(3) 0.6714(2) 0.0218(7) Uani 1 1 d . . . . .
N202 N 0.2792(2) 0.2671(2) 0.6219(2) 0.0174(6) Uani 1 1 d . . . . .
N203 N 0.7399(2) 0.2190(2) 0.55180(19) 0.0158(6) Uani 1 1 d . . . . .
N204 N 0.8761(3) 0.1465(3) 0.5742(2) 0.0216(7) Uani 1 1 d . . . . .
O201 O 0.3170(2) 0.3458(2) 0.70918(18) 0.0230(6) Uani 1 1 d . . . . .
O202 O 0.2353(2) 0.2007(3) 0.5287(2) 0.0277(8) Uani 1 1 d . . . . .
O203 O 0.7827(2) 0.3029(2) 0.6360(2) 0.0255(7) Uani 1 1 d . . . . .
O204 O 0.7001(3) 0.1404(3) 0.4656(2) 0.0281(8) Uani 1 1 d . . . . .
C301 C 0.6340(3) 0.1549(3) 0.8340(2) 0.0170(7) Uani 1 1 d . . . . .
C302 C 0.6732(3) 0.1790(3) 0.7772(2) 0.0222(8) Uani 1 1 d . . . . .
H302 H 0.638451 0.182051 0.737771 0.027 Uiso 1 1 calc R U . . .
C303 C 0.7663(3) 0.1987(3) 0.7805(3) 0.0256(9) Uani 1 1 d . . . . .
H303 H 0.796842 0.212960 0.742589 0.031 Uiso 1 1 calc R U . . .
C304 C 0.8132(3) 0.1970(3) 0.8398(3) 0.0248(9) Uani 1 1 d . . . . .
H304 H 0.875695 0.212023 0.843361 0.030 Uiso 1 1 calc R U . . .
C305 C 0.7672(3) 0.1729(3) 0.8939(3) 0.0252(9) Uani 1 1 d . . . . .
H305 H 0.799729 0.170157 0.934249 0.030 Uiso 1 1 calc R U . . .
C306 C 0.4759(3) 0.1954(2) 0.8338(2) 0.0158(7) Uani 1 1 d . . . . .
C307 C 0.3789(3) 0.1709(2) 0.8358(2) 0.0166(7) Uani 1 1 d . . . . .
C308 C 0.3552(3) 0.0853(2) 0.8372(2) 0.0146(6) Uani 1 1 d . . . . .
C309 C 0.4218(3) 0.0238(2) 0.8344(2) 0.0178(7) Uani 1 1 d . . . . .
C310 C 0.5197(3) 0.0462(3) 0.8286(2) 0.0189(7) Uani 1 1 d . . . . .
C311 C 0.3120(3) 0.2310(2) 0.8365(2) 0.0191(7) Uani 1 1 d . . . . .
H311 H 0.328332 0.287828 0.835072 0.023 Uiso 1 1 calc R U . . .
C312 C 0.2194(3) 0.2082(2) 0.8394(3) 0.0209(8) Uani 1 1 d . . . . .
H312 H 0.173545 0.249662 0.839134 0.025 Uiso 1 1 calc R U . . .
C313 C 0.1954(3) 0.1252(2) 0.8425(2) 0.0159(7) Uani 1 1 d . . . . .
C314 C 0.2623(3) 0.0633(2) 0.8409(2) 0.0152(6) Uani 1 1 d . . . . .
C315 C 0.2393(3) -0.0224(2) 0.8438(2) 0.0166(7) Uani 1 1 d . . . . .
C316 C 0.3060(3) -0.0821(2) 0.8413(3) 0.0206(8) Uani 1 1 d . . . . .
H316 H 0.289680 -0.138894 0.843158 0.025 Uiso 1 1 calc R U . . .
C317 C 0.3984(3) -0.0599(2) 0.8360(2) 0.0174(7) Uani 1 1 d . . . . .
H317 H 0.443986 -0.101362 0.833580 0.021 Uiso 1 1 calc R U . . .
C318 C 0.0979(3) 0.1027(2) 0.8463(2) 0.0173(7) Uani 1 1 d . . . . .
C319 C 0.1427(3) -0.0467(3) 0.8481(2) 0.0208(8) Uani 1 1 d . . . . .
C320 C -0.0155(3) -0.0059(3) 0.8513(2) 0.0193(7) Uani 1 1 d . . . . .
C321 C -0.0597(3) -0.0349(3) 0.7958(3) 0.0246(9) Uani 1 1 d . . . . .
H321 H -0.029751 -0.038148 0.756176 0.029 Uiso 1 1 calc R U . . .
C322 C -0.1499(4) -0.0589(4) 0.8008(3) 0.0289(10) Uani 1 1 d . . . . .
H322 H -0.182562 -0.080250 0.764020 0.035 Uiso 1 1 calc R U . . .
C323 C -0.1928(3) -0.0521(3) 0.8589(3) 0.0256(9) Uani 1 1 d . . . . .
H323 H -0.254922 -0.067249 0.862285 0.031 Uiso 1 1 calc R U . . .
C324 C -0.1420(3) -0.0222(3) 0.9123(3) 0.0250(9) Uani 1 1 d . . . . .
H324 H -0.170438 -0.016938 0.952369 0.030 Uiso 1 1 calc R U . . .
N301 N 0.6782(3) 0.1534(3) 0.8911(2) 0.0238(7) Uani 1 1 d . . . . .
N302 N 0.5395(2) 0.1317(2) 0.8346(2) 0.0175(6) Uani 1 1 d . . . . .
N303 N 0.0789(2) 0.0175(2) 0.8490(2) 0.0178(6) Uani 1 1 d . . . . .
N304 N -0.0540(3) -0.0007(2) 0.9083(2) 0.0205(7) Uani 1 1 d . . . . .
O301 O 0.5010(3) 0.2675(2) 0.8341(2) 0.0246(7) Uani 1 1 d . . . . .
O302 O 0.5801(2) -0.0037(2) 0.8211(2) 0.0275(8) Uani 1 1 d . . . . .
O303 O 0.0370(2) 0.1534(2) 0.8471(2) 0.0249(7) Uani 1 1 d . . . . .
O304 O 0.1174(3) -0.1184(2) 0.8500(3) 0.0338(9) Uani 1 1 d . . . . .
C401 C 0.2811(4) 0.4590(3) 0.1727(3) 0.0277(10) Uani 1 1 d . . . . .
H401 H 0.304115 0.500095 0.201663 0.033 Uiso 1 1 calc R U . . .
O401 O 0.1929(3) 0.4580(3) 0.1602(2) 0.0299(8) Uani 1 1 d . . . . .
H40A H 0.180224 0.420658 0.133119 0.045 Uiso 1 1 calc R U . . .
O402 O 0.3361(3) 0.4114(2) 0.1501(2) 0.0264(7) Uani 1 1 d . . . . .
C402 C 0.5658(4) 0.4350(4) 0.1708(3) 0.0306(10) Uani 1 1 d . . . . .
H402 H 0.626767 0.427336 0.186690 0.037 Uiso 1 1 calc R U . . .
C403 C 0.8279(4) 0.4913(3) 0.1664(3) 0.0298(10) Uani 1 1 d . . . . .
H40B H 0.796656 0.542749 0.162924 0.036 Uiso 1 1 calc R U . . .
O403 O 0.5017(3) 0.3952(3) 0.2004(2) 0.0323(8) Uani 1 1 d . . . . .
H403 H 0.450827 0.405697 0.182426 0.048 Uiso 1 1 calc R U . . .
O404 O 0.5541(4) 0.4797(4) 0.1259(3) 0.0524(14) Uani 1 1 d . . . . .
O405 O 0.7822(3) 0.4272(3) 0.1843(2) 0.0330(9) Uani 1 1 d . . . . .
H405 H 0.805800 0.384114 0.169677 0.050 Uiso 1 1 calc R U . . .
O406 O 0.9088(3) 0.4900(3) 0.1538(3) 0.0398(11) Uani 1 1 d . . . . .
C404 C 0.9089(4) 0.4509(3) 0.5060(3) 0.0299(10) Uani 1 1 d . . . . .
H404 H 0.880461 0.422852 0.540062 0.036 Uiso 1 1 calc R U . . .
O407 O 0.9937(3) 0.4338(3) 0.4966(2) 0.0334(9) Uani 1 1 d . . . . .
H407 H 1.011904 0.462492 0.465937 0.050 Uiso 1 1 calc R U . . .
O408 O 0.8629(3) 0.5006(3) 0.4743(3) 0.0374(9) Uani 1 1 d . . . . .
C405 C 0.6504(4) 0.4428(4) 0.5029(3) 0.0299(10) Uani 1 1 d . . . . .
H40C H 0.587677 0.441456 0.512527 0.036 Uiso 1 1 calc R U . . .
O409 O 0.6915(4) 0.5149(3) 0.5027(4) 0.0509(15) Uani 1 1 d . . . . .
H409 H 0.742250 0.509982 0.485787 0.076 Uiso 1 1 calc R U . . .
O410 O 0.6874(4) 0.3781(3) 0.4917(3) 0.0395(10) Uani 1 1 d . . . . .
C406 C 0.3751(4) 0.4594(4) 0.5369(3) 0.0318(11) Uani 1 1 d . . . . .
H406 H 0.403575 0.493997 0.568726 0.038 Uiso 1 1 calc R U . . .
O411 O 0.4223(3) 0.4393(3) 0.4872(2) 0.0361(9) Uani 1 1 d . . . . .
H411 H 0.389057 0.412740 0.460666 0.054 Uiso 1 1 calc R U . . .
O412 O 0.2976(4) 0.4370(3) 0.5454(3) 0.0477(14) Uani 1 1 d . . . . .
C407 C 0.1784(4) 0.0063(3) 0.6834(3) 0.0309(10) Uani 1 1 d . . . . .
H40D H 0.203519 -0.047870 0.682039 0.037 Uiso 1 1 calc R U . . .
O413 O 0.2349(3) 0.0681(3) 0.6815(3) 0.0344(9) Uani 1 1 d . . . . .
H413 H 0.205636 0.112166 0.674942 0.052 Uiso 1 1 calc R U . . .
O414 O 0.0951(4) 0.0120(3) 0.6867(3) 0.0481(13) Uani 1 1 d . . . . .
C408 C 0.4456(4) 0.0670(4) 0.6653(3) 0.0323(11) Uani 1 1 d . . . . .
H408 H 0.384014 0.049700 0.659455 0.039 Uiso 1 1 calc R U . . .
O415 O 0.5075(3) 0.0262(3) 0.6348(3) 0.0434(11) Uani 1 1 d . . . . .
H415 H 0.557786 0.050688 0.639334 0.065 Uiso 1 1 calc R U . . .
O416 O 0.4614(4) 0.1250(3) 0.7002(2) 0.0361(9) Uani 1 1 d . . . . .
C409 C 0.7321(4) 0.0413(3) 0.6687(3) 0.0299(10) Uani 1 1 d . . . . .
H40E H 0.710970 -0.000170 0.697006 0.036 Uiso 1 1 calc R U . . .
O417 O 0.8197(3) 0.0480(3) 0.6637(2) 0.0330(9) Uani 1 1 d . . . . .
H417 H 0.830754 0.073786 0.629812 0.049 Uiso 1 1 calc R U . . .
O418 O 0.6754(3) 0.0829(3) 0.6407(2) 0.0284(7) Uani 1 1 d . . . . .
C410 C 0.6370(5) 0.0421(4) 1.0230(3) 0.0333(11) Uani 1 1 d . . . . .
H410 H 0.611623 0.001401 1.050006 0.040 Uiso 1 1 calc R U . . .
O419 O 0.5863(3) 0.0705(4) 0.9753(2) 0.0395(11) Uani 1 1 d . . . . .
H419 H 0.619418 0.093173 0.948327 0.059 Uiso 1 1 calc R U . . .
O420 O 0.7163(4) 0.0646(4) 1.0353(3) 0.0524(16) Uani 1 1 d . . . . .
C411 C 0.3610(4) 0.0655(4) 1.0094(3) 0.0329(11) Uani 1 1 d . . . . .
H41A H 0.425018 0.071563 1.015808 0.039 Uiso 1 1 calc R U . . .
O421 O 0.3263(4) -0.0069(3) 1.0216(4) 0.0554(16) Uani 1 1 d . . . . .
H421 H 0.276733 -0.012599 1.000483 0.083 Uiso 1 1 calc R U . . .
O422 O 0.3188(4) 0.1253(3) 0.9906(3) 0.0370(9) Uani 1 1 d . . . . .
C412 C 0.1075(4) 0.0461(4) 1.0193(3) 0.0318(11) Uani 1 1 d . . . . .
H412 H 0.138129 0.075631 1.053304 0.038 Uiso 1 1 calc R U . . .
O423 O 0.0238(3) 0.0639(3) 1.0080(2) 0.0355(9) Uani 1 1 d . . . . .
H423 H -0.002268 0.023991 0.988929 0.053 Uiso 1 1 calc R U . . .
O424 O 0.1522(3) -0.0049(3) 0.9910(3) 0.0399(10) Uani 1 1 d . . . . .

loop_
_atom_site_aniso_label
_atom_site_aniso_U_11
_atom_site_aniso_U_22
_atom_site_aniso_U_33
_atom_site_aniso_U_23
_atom_site_aniso_U_13
_atom_site_aniso_U_12
C1 0.0079(13) 0.0162(15) 0.028(2) -0.0008(14) -0.0040(13) 0.0032(11)
C2 0.0123(16) 0.027(2) 0.032(2) -0.0048(17) -0.0035(15) 0.0044(14)
C3 0.0121(17) 0.028(2) 0.042(3) -0.0054(19) -0.0079(17) 0.0025(15)
C4 0.0092(16) 0.030(2) 0.044(3) -0.002(2) -0.0012(16) 0.0024(15)
C5 0.0140(17) 0.0241(19) 0.035(2) -0.0025(17) -0.0017(16) 0.0090(14)
C6 0.0107(15) 0.0184(16) 0.0233(18) 0.0002(14) -0.0014(13) 0.0035(12)
C7 0.0074(13) 0.0195(16) 0.0178(16) -0.0001(13) 0.0000(11) 0.0037(11)
C8 0.0097(14) 0.0155(14) 0.0190(17) 0.0001(12) -0.0025(12) 0.0015(11)
C9 0.0091(14) 0.0168(15) 0.0203(17) 0.0021(13) 0.0009(12) -0.0007(11)
C10 0.0086(14) 0.0168(15) 0.0250(19) -0.0007(13) -0.0009(13) 0.0017(11)
C11 0.0138(16) 0.0250(19) 0.0200(18) 0.0041(15) -0.0012(13) 0.0008(14)
C12 0.0138(16) 0.0191(16) 0.0239(19) 0.0038(14) -0.0008(14) 0.0012(13)
C13 0.0077(13) 0.0180(15) 0.0226(18) 0.0020(13) -0.0019(12) 0.0004(11)
C14 0.0075(13) 0.0152(14) 0.0193(16) 0.0006(12) -0.0004(11) 0.0017(11)
C15 0.0095(14) 0.0156(15) 0.0219(18) 0.0013(13) -0.0013(12) 0.0009(11)
C16 0.0117(15) 0.0215(17) 0.025(2) 0.0045(15) 0.0001(13) 0.0031(13)
C17 0.0102(15) 0.0245(18) 0.0223(18) 0.0052(15) 0.0002(13) 0.0001(13)
C18 0.0111(15) 0.0216(17) 0.0235(19) 0.0020(14) -0.0009(13) 0.0009(13)
C19 0.0111(15) 0.0163(15) 0.026(2) 0.0000(14) -0.0006(13) 0.0000(12)
C20 0.0123(15) 0.0207(17) 0.0234(19) -0.0015(14) -0.0028(13) 0.0042(13)
C21 0.0094(15) 0.0213(17) 0.033(2) -0.0018(16) -0.0062(14) 0.0029(13)
C22 0.0135(17) 0.031(2) 0.034(2) -0.0017(19) -0.0052(16) 0.0082(16)
C23 0.0099(16) 0.035(2) 0.033(2) -0.0020(19) -0.0024(15) 0.0012(15)
C24 0.0183(19) 0.030(2) 0.034(2) -0.0077(19) -0.0045(17) -0.0018(16)
N1 0.0128(14) 0.0212(15) 0.0267(18) -0.0012(13) -0.0014(12) 0.0042(12)
N2 0.0100(13) 0.0155(13) 0.0233(16) 0.0011(12) -0.0016(11) 0.0039(10)
N3 0.0112(13) 0.0173(14) 0.0238(17) 0.0030(12) -0.0020(12) 0.0003(11)
N4 0.0154(15) 0.0210(16) 0.0290(19) -0.0011(14) -0.0031(13) -0.0006(12)
O1 0.0130(13) 0.0341(18) 0.0311(18) 0.0109(14) -0.0045(12) 0.0002(12)
O2 0.0105(12) 0.0315(17) 0.0352(19) 0.0108(14) 0.0062(12) 0.0014(12)
O3 0.0110(13) 0.0362(19) 0.0316(18) 0.0096(15) 0.0004(12) 0.0000(12)
O4 0.0129(13) 0.0300(16) 0.0270(16) 0.0056(13) -0.0011(11) 0.0058(12)
C101 0.0089(14) 0.0190(16) 0.0262(19) -0.0031(14) -0.0005(13) -0.0050(12)
C102 0.0195(19) 0.0252(19) 0.026(2) 0.0012(16) 0.0003(15) -0.0048(15)
C103 0.0186(19) 0.028(2) 0.033(2) -0.0011(18) 0.0045(17) -0.0067(16)
C104 0.0178(18) 0.0204(18) 0.033(2) -0.0057(17) -0.0005(16) -0.0041(14)
C105 0.0165(17) 0.0252(19) 0.030(2) -0.0032(17) -0.0023(16) -0.0083(15)
C106 0.0084(14) 0.0136(15) 0.036(2) 0.0024(14) 0.0003(14) -0.0015(12)
C107 0.0126(15) 0.0106(13) 0.0255(19) 0.0022(12) -0.0006(13) -0.0020(11)
C108 0.0085(13) 0.0105(13) 0.0203(16) 0.0003(12) -0.0006(11) -0.0015(10)
C109 0.0135(15) 0.0130(14) 0.0233(18) 0.0018(13) -0.0017(13) 0.0014(12)
C110 0.0110(14) 0.0147(15) 0.0250(19) -0.0006(13) -0.0010(13) 0.0007(12)
C111 0.0116(14) 0.0084(13) 0.029(2) 0.0017(12) 0.0003(13) -0.0015(11)
C112 0.0164(16) 0.0123(14) 0.0232(19) 0.0018(13) 0.0004(14) 0.0004(12)
C113 0.0079(13) 0.0137(14) 0.0195(16) 0.0019(12) 0.0006(11) 0.0020(11)
C114 0.0136(15) 0.0097(13) 0.0170(16) 0.0012(11) -0.0021(12) -0.0021(11)
C115 0.0112(14) 0.0116(13) 0.0216(18) 0.0002(12) -0.0026(12) -0.0017(11)
C116 0.0140(16) 0.0100(14) 0.033(2) 0.0018(14) -0.0033(15) -0.0009(12)
C117 0.0102(15) 0.0130(14) 0.031(2) -0.0013(14) -0.0027(14) -0.0001(11)
C118 0.0128(15) 0.0119(14) 0.027(2) 0.0011(13) 0.0006(13) 0.0000(11)
C119 0.0143(15) 0.0120(14) 0.0257(19) -0.0005(13) -0.0026(14) 0.0000(12)
C120 0.0138(16) 0.0138(15) 0.029(2) 0.0006(14) -0.0007(14) -0.0015(12)
C121 0.0200(19) 0.0213(18) 0.029(2) -0.0011(16) -0.0027(16) -0.0059(15)
C122 0.0186(19) 0.0215(19) 0.043(3) -0.0027(19) -0.0074(19) -0.0047(15)
C123 0.0144(18) 0.0214(19) 0.050(3) 0.003(2) -0.0008(18) -0.0014(15)
C124 0.021(2) 0.029(2) 0.034(2) 0.0028(19) 0.0015(18) -0.0072(17)
N101 0.0163(15) 0.0195(15) 0.0267(18) 0.0011(13) -0.0028(13) -0.0040(12)
N102 0.0117(13) 0.0127(13) 0.0275(17) 0.0023(12) -0.0018(12) -0.0019(10)
N103 0.0104(13) 0.0124(13) 0.0291(18) 0.0002(12) -0.0013(12) -0.0002(10)
N104 0.0150(15) 0.0241(17) 0.0283(19) 0.0008(14) 0.0021(13) -0.0021(13)
O101 0.0187(16) 0.0109(13) 0.073(3) 0.0031(16) 0.0015(18) -0.0015(11)
O102 0.0135(13) 0.0163(13) 0.045(2) -0.0003(13) -0.0020(13) 0.0035(11)
O103 0.0138(13) 0.0131(12) 0.051(2) 0.0041(13) -0.0005(14) 0.0033(10)
O104 0.0174(14) 0.0105(11) 0.0395(19) -0.0010(12) -0.0014(13) -0.0025(10)
C201 0.0053(13) 0.0197(16) 0.028(2) -0.0011(14) 0.0022(12) 0.0019(11)
C202 0.0159(17) 0.0205(18) 0.030(2) 0.0025(16) 0.0046(15) 0.0014(14)
C203 0.0177(18) 0.026(2) 0.032(2) 0.0018(17) 0.0039(16) 0.0056(15)
C204 0.0127(17) 0.037(2) 0.029(2) -0.0021(19) 0.0020(15) 0.0029(16)
C205 0.0132(17) 0.029(2) 0.030(2) 0.0035(17) 0.0054(15) -0.0024(15)
C206 0.0078(13) 0.0165(15) 0.027(2) 0.0004(14) 0.0037(13) 0.0010(11)
C207 0.0108(14) 0.0151(14) 0.0206(17) -0.0009(13) 0.0002(12) -0.0002(11)
C208 0.0082(13) 0.0142(14) 0.0190(16) 0.0010(12) -0.0003(11) 0.0015(11)
C209 0.0090(14) 0.0168(15) 0.0216(18) -0.0020(13) 0.0016(12) -0.0003(11)
C210 0.0086(14) 0.0211(17) 0.0253(19) -0.0023(14) 0.0032(13) 0.0024(12)
C211 0.0109(15) 0.0196(16) 0.0235(19) -0.0025(14) 0.0002(13) 0.0013(12)
C212 0.0129(16) 0.0221(17) 0.0219(19) -0.0045(14) -0.0007(13) -0.0001(13)
C213 0.0082(14) 0.0177(15) 0.0218(18) -0.0016(13) -0.0022(12) 0.0017(11)
C214 0.0126(14) 0.0145(14) 0.0185(16) 0.0012(12) 0.0019(12) 0.0020(11)
C215 0.0078(13) 0.0191(16) 0.0208(17) -0.0026(13) 0.0003(12) 0.0019(11)
C216 0.0126(16) 0.0245(18) 0.0217(19) -0.0048(15) 0.0024(13) 0.0005(14)
C217 0.0094(14) 0.0263(19) 0.024(2) -0.0024(16) 0.0003(13) 0.0011(13)
C218 0.0139(16) 0.0187(16) 0.0246(19) 0.0007(14) 0.0029(14) 0.0045(13)
C219 0.0124(16) 0.0221(17) 0.0234(19) -0.0008(15) 0.0004(13) 0.0026(13)
C220 0.0094(14) 0.0170(15) 0.0272(19) -0.0002(14) 0.0025(13) 0.0062(12)
C221 0.0125(16) 0.025(2) 0.038(3) 0.0066(18) 0.0045(16) 0.0040(14)
C222 0.0155(19) 0.029(2) 0.044(3) 0.005(2) 0.0078(19) 0.0019(16)
C223 0.0095(16) 0.031(2) 0.045(3) -0.005(2) 0.0028(17) 0.0009(15)
C224 0.0140(17) 0.0221(19) 0.040(3) -0.0006(18) -0.0005(16) 0.0061(14)
N201 0.0113(14) 0.0226(16) 0.032(2) 0.0046(14) 0.0042(13) -0.0005(12)
N202 0.0092(13) 0.0181(14) 0.0250(17) -0.0023(12) 0.0015(11) 0.0025(11)
N203 0.0059(12) 0.0180(14) 0.0234(16) -0.0006(12) 0.0001(11) 0.0047(10)
N204 0.0152(15) 0.0204(15) 0.0290(19) -0.0016(14) -0.0007(13) 0.0047(12)
O201 0.0184(14) 0.0259(15) 0.0249(16) -0.0063(12) 0.0027(12) 0.0004(12)
O202 0.0104(13) 0.0377(19) 0.0347(19) -0.0123(16) -0.0034(12) -0.0019(13)
O203 0.0119(13) 0.0285(16) 0.0357(19) -0.0082(14) -0.0041(12) -0.0014(12)
O204 0.0152(14) 0.0360(19) 0.0332(19) -0.0117(15) 0.0020(13) 0.0034(13)
C301 0.0082(14) 0.0156(15) 0.027(2) -0.0011(14) 0.0006(13) -0.0043(11)
C302 0.0172(17) 0.0225(18) 0.027(2) 0.0001(16) 0.0030(15) -0.0044(14)
C303 0.0138(17) 0.028(2) 0.036(2) 0.0030(18) 0.0056(16) -0.0062(15)
C304 0.0146(17) 0.0166(17) 0.043(3) 0.0012(17) 0.0017(17) -0.0008(13)
C305 0.0142(17) 0.030(2) 0.031(2) -0.0014(18) -0.0038(16) -0.0046(15)
C306 0.0091(14) 0.0129(14) 0.0256(19) -0.0018(13) 0.0013(13) -0.0022(11)
C307 0.0147(16) 0.0087(13) 0.0262(19) -0.0019(12) -0.0004(14) -0.0004(11)
C308 0.0105(14) 0.0100(13) 0.0231(18) -0.0008(12) -0.0011(12) -0.0010(11)
C309 0.0163(16) 0.0104(14) 0.0267(19) -0.0021(13) -0.0001(14) -0.0017(12)
C310 0.0132(15) 0.0143(15) 0.029(2) -0.0009(14) -0.0035(14) -0.0014(12)
C311 0.0123(15) 0.0115(14) 0.033(2) -0.0025(14) 0.0013(14) 0.0001(12)
C312 0.0186(18) 0.0095(14) 0.035(2) 0.0003(14) 0.0045(16) 0.0019(12)
C313 0.0120(15) 0.0120(14) 0.0238(18) -0.0030(13) 0.0032(13) -0.0008(11)
C314 0.0136(15) 0.0113(13) 0.0207(17) -0.0018(12) 0.0000(12) -0.0022(11)
C315 0.0128(15) 0.0114(14) 0.0255(19) -0.0014(13) 0.0011(13) 0.0013(11)
C316 0.0190(17) 0.0106(14) 0.032(2) 0.0003(14) -0.0018(15) -0.0026(13)
C317 0.0109(14) 0.0107(13) 0.030(2) -0.0021(13) -0.0019(13) 0.0006(11)
C318 0.0163(16) 0.0128(14) 0.0228(18) -0.0009(13) 0.0020(13) -0.0033(12)
C319 0.0164(17) 0.0141(15) 0.032(2) 0.0004(15) 0.0010(15) -0.0033(13)
C320 0.0160(17) 0.0182(16) 0.0235(19) 0.0010(14) -0.0001(14) -0.0058(13)
C321 0.0193(19) 0.026(2) 0.029(2) -0.0034(17) -0.0001(16) -0.0089(16)
C322 0.023(2) 0.032(2) 0.031(2) -0.0002(19) -0.0049(18) -0.0120(18)
C323 0.0157(18) 0.024(2) 0.036(3) 0.0072(18) -0.0031(17) -0.0035(15)
C324 0.0196(19) 0.0235(19) 0.032(2) 0.0043(17) 0.0007(17) -0.0067(15)
N301 0.0194(17) 0.0255(18) 0.0263(19) 0.0017(14) -0.0034(14) -0.0041(14)
N302 0.0112(13) 0.0126(13) 0.0287(18) -0.0009(12) -0.0003(12) -0.0025(10)
N303 0.0120(13) 0.0143(13) 0.0271(18) -0.0023(12) 0.0010(12) -0.0011(11)
N304 0.0138(14) 0.0191(15) 0.0288(19) 0.0006(13) 0.0008(13) -0.0066(12)
O301 0.0199(15) 0.0102(11) 0.044(2) -0.0010(12) 0.0015(14) -0.0042(10)
O302 0.0149(14) 0.0158(13) 0.052(2) -0.0026(14) 0.0019(14) 0.0028(11)
O303 0.0147(14) 0.0165(13) 0.044(2) -0.0006(13) 0.0039(13) 0.0010(11)
O304 0.0251(18) 0.0135(13) 0.063(3) -0.0004(16) 0.0033(18) -0.0003(12)
C401 0.027(2) 0.0202(19) 0.036(3) -0.0035(18) -0.0038(19) 0.0012(16)
O401 0.0230(17) 0.0282(17) 0.038(2) -0.0104(15) -0.0026(15) 0.0037(14)
O402 0.0220(16) 0.0214(15) 0.0354(19) -0.0021(13) -0.0015(14) 0.0022(12)
C402 0.018(2) 0.034(3) 0.039(3) -0.004(2) 0.0032(19) -0.0043(18)
C403 0.030(2) 0.023(2) 0.037(3) 0.0006(19) 0.003(2) 0.0030(18)
O403 0.0197(16) 0.044(2) 0.033(2) 0.0060(17) -0.0008(14) -0.0044(16)
O404 0.036(3) 0.055(3) 0.066(4) 0.023(3) 0.011(2) 0.000(2)
O405 0.0236(17) 0.0261(17) 0.050(3) 0.0033(17) 0.0093(17) 0.0035(14)
O406 0.0253(19) 0.0276(19) 0.067(3) -0.003(2) 0.007(2) -0.0051(15)
C404 0.033(3) 0.025(2) 0.031(3) 0.0001(18) 0.004(2) -0.0086(19)
O407 0.034(2) 0.035(2) 0.031(2) 0.0070(16) 0.0013(16) 0.0005(17)
O408 0.0270(19) 0.043(2) 0.042(2) 0.0043(19) 0.0038(17) -0.0065(17)
C405 0.022(2) 0.031(2) 0.038(3) 0.000(2) 0.0034(19) 0.0018(18)
O409 0.033(2) 0.030(2) 0.091(5) -0.009(2) 0.022(3) -0.0004(18)
O410 0.042(3) 0.0247(18) 0.052(3) 0.0099(18) 0.012(2) 0.0062(17)
C406 0.035(3) 0.030(2) 0.031(3) -0.005(2) 0.006(2) -0.012(2)
O411 0.0205(17) 0.049(3) 0.039(2) -0.0120(19) 0.0024(15) -0.0049(17)
O412 0.049(3) 0.046(3) 0.050(3) -0.012(2) 0.024(2) -0.026(2)
C407 0.036(3) 0.022(2) 0.035(3) -0.0008(18) -0.001(2) -0.0004(19)
O413 0.0220(17) 0.0246(17) 0.057(3) 0.0021(17) 0.0008(17) -0.0007(13)
O414 0.027(2) 0.031(2) 0.087(4) 0.000(2) 0.010(2) -0.0089(17)
C408 0.021(2) 0.034(3) 0.041(3) 0.002(2) 0.002(2) -0.0017(19)
O415 0.025(2) 0.043(2) 0.063(3) -0.014(2) 0.008(2) -0.0053(18)
O416 0.038(2) 0.035(2) 0.036(2) 0.0015(17) 0.0054(18) -0.0023(17)
C409 0.031(3) 0.0191(19) 0.039(3) 0.0057(18) 0.002(2) -0.0002(17)
O417 0.0287(19) 0.0292(18) 0.041(2) 0.0126(16) 0.0021(17) 0.0019(15)
O418 0.0200(15) 0.0297(18) 0.035(2) -0.0021(15) 0.0005(14) 0.0027(13)
C410 0.035(3) 0.032(2) 0.032(3) 0.006(2) -0.005(2) -0.014(2)
O419 0.0187(17) 0.059(3) 0.040(2) 0.021(2) -0.0027(15) -0.0108(18)
O420 0.043(3) 0.057(3) 0.055(3) 0.019(3) -0.025(2) -0.035(3)
C411 0.020(2) 0.033(2) 0.046(3) -0.009(2) 0.001(2) 0.0045(18)
O421 0.032(2) 0.032(2) 0.100(5) 0.006(3) -0.016(3) 0.0001(19)
O422 0.038(2) 0.0268(18) 0.046(2) 0.0003(17) -0.0073(19) 0.0014(16)
C412 0.034(3) 0.035(3) 0.026(2) 0.003(2) -0.007(2) -0.010(2)
O423 0.033(2) 0.042(2) 0.031(2) -0.0083(17) -0.0028(16) -0.0043(18)
O424 0.028(2) 0.038(2) 0.053(3) 0.000(2) -0.0077(19) -0.0063(17)

loop_
_atom_type_symbol
_atom_type_description
_atom_type_scat_dispersion_real
_atom_type_scat_dispersion_imag
_atom_type_scat_source
C C 0.0028 0.0015 'International Tables Vol C Tables 4.2.6.8 and 6.1.1.4'
H H 0.0000 0.0000 'International Tables Vol C Tables 4.2.6.8 and 6.1.1.4'
N N 0.0056 0.0031 'International Tables Vol C Tables 4.2.6.8 and 6.1.1.4'
O O 0.0101 0.0057 'International Tables Vol C Tables 4.2.6.8 and 6.1.1.4'

loop_
_geom_angle_atom_site_label_1
_geom_angle_atom_site_label_2
_geom_angle_atom_site_label_3
_geom_angle
_geom_angle_site_symmetry_1
_geom_angle_site_symmetry_3
_geom_angle_publ_flag
C2 C1 N2 119.9(4) . . ?
N1 C1 C2 123.6(4) . . ?
N1 C1 N2 116.2(4) . . ?
C1 C2 H2 121.0 . . ?
C1 C2 C3 118.1(4) . . ?
C3 C2 H2 121.0 . . ?
C2 C3 H3 120.6 . . ?
C4 C3 C2 118.7(5) . . ?
C4 C3 H3 120.6 . . ?
C3 C4 H4 120.5 . . ?
C3 C4 C5 118.9(4) . . ?
C5 C4 H4 120.5 . . ?
C4 C5 H5 118.7 . . ?
N1 C5 C4 122.6(4) . . ?
N1 C5 H5 118.7 . . ?
N2 C6 C7 117.0(4) . . ?
O1 C6 C7 122.8(4) . . ?
O1 C6 N2 120.1(4) . . ?
C8 C7 C6 117.9(4) . . ?
C11 C7 C6 120.1(4) . . ?
C11 C7 C8 122.0(4) . . ?
C7 C8 C14 117.0(3) . . ?
C9 C8 C7 122.8(3) . . ?
C9 C8 C14 120.2(4) . . ?
C8 C9 C10 120.4(4) . . ?
C8 C9 C17 121.3(4) . . ?
C17 C9 C10 118.2(4) . . ?
N2 C10 C9 114.5(4) . . ?
O2 C10 C9 123.3(4) . . ?
O2 C10 N2 122.2(4) . . ?
C7 C11 H11 119.6 . . ?
C7 C11 C12 120.8(4) . . ?
C12 C11 H11 119.6 . . ?
C11 C12 H12 120.6 . . ?
C13 C12 C11 118.8(4) . . ?
C13 C12 H12 120.6 . . ?
C12 C13 C18 118.6(4) . . ?
C14 C13 C12 121.0(4) . . ?
C14 C13 C18 120.4(4) . . ?
C13 C14 C8 120.2(4) . . ?
C13 C14 C15 122.3(3) . . ?
C15 C14 C8 117.5(3) . . ?
C14 C15 C19 118.2(4) . . ?
C16 C15 C14 121.5(4) . . ?
C16 C15 C19 120.3(4) . . ?
C15 C16 H16 119.7 . . ?
C15 C16 C17 120.6(4) . . ?
C17 C16 H16 119.7 . . ?
C9 C17 C16 118.8(4) . . ?
C9 C17 H17 120.6 . . ?
C16 C17 H17 120.6 . . ?
N3 C18 C13 115.3(4) . . ?
O3 C18 C13 124.8(4) . . ?
O3 C18 N3 119.8(4) . . ?
N3 C19 C15 117.4(4) . . ?
O4 C19 C15 121.8(4) . . ?
O4 C19 N3 120.8(4) . . ?
C21 C20 N3 120.5(4) . . ?
N4 C20 C21 124.5(4) . . ?
N4 C20 N3 114.9(4) . . ?
C20 C21 H21 121.0 . . ?
C20 C21 C22 118.0(4) . . ?
C22 C21 H21 121.0 . . ?
C21 C22 H22 120.9 . . ?
C23 C22 C21 118.2(4) . . ?
C23 C22 H22 120.9 . . ?
C22 C23 H23 120.3 . . ?
C24 C23 C22 119.5(4) . . ?
C24 C23 H23 120.3 . . ?
C23 C24 H24 118.8 . . ?
N4 C24 C23 122.4(5) . . ?
N4 C24 H24 118.8 . . ?
C1 N1 C5 117.9(4) . . ?
C6 N2 C1 116.6(4) . . ?
C6 N2 C10 127.1(3) . . ?
C10 N2 C1 116.2(4) . . ?
C18 N3 C20 116.8(4) . . ?
C19 N3 C18 126.0(4) . . ?
C19 N3 C20 116.8(4) . . ?
C20 N4 C24 117.4(4) . . ?
C102 C101 N102 120.6(4) . . ?
N101 C101 C102 123.0(4) . . ?
N101 C101 N102 116.3(4) . . ?
C101 C102 H102 120.9 . . ?
C103 C102 C101 118.1(5) . . ?
C103 C102 H102 120.9 . . ?
C102 C103 H103 120.1 . . ?
C102 C103 C104 119.8(5) . . ?
C104 C103 H103 120.1 . . ?
C103 C104 H104 120.9 . . ?
C105 C104 C103 118.2(4) . . ?
C105 C104 H104 120.9 . . ?
C104 C105 H105 118.9 . . ?
N101 C105 C104 122.2(5) . . ?
N101 C105 H105 118.9 . . ?
N102 C106 C107 116.0(3) . . ?
O101 C106 C107 123.8(4) . . ?
O101 C106 N102 120.2(4) . . ?
C108 C107 C106 120.2(4) . . ?
C111 C107 C106 119.4(3) . . ?
C111 C107 C108 120.4(4) . . ?
C109 C108 C107 121.0(3) . . ?
C109 C108 C114 120.1(3) . . ?
C114 C108 C107 119.0(3) . . ?
C108 C109 C110 120.8(3) . . ?
C117 C109 C108 120.6(4) . . ?
C117 C109 C110 118.6(4) . . ?
N102 C110 C109 115.4(3) . . ?
O102 C110 C109 123.3(4) . . ?
O102 C110 N102 121.3(4) . . ?
C107 C111 H111 119.8 . . ?
C107 C111 C112 120.4(3) . . ?
C112 C111 H111 119.8 . . ?
C111 C112 H112 120.1 . . ?
C113 C112 C111 119.9(4) . . ?
C113 C112 H112 120.1 . . ?
C112 C113 C118 119.1(3) . . ?
C114 C113 C112 120.1(3) . . ?
C114 C113 C118 120.7(3) . . ?
C108 C114 C115 118.6(3) . . ?
C113 C114 C108 120.2(3) . . ?
C113 C114 C115 121.3(4) . . ?
C114 C115 C119 119.2(3) . . ?
C116 C115 C114 121.0(4) . . ?
C116 C115 C119 119.8(3) . . ?
C115 C116 H116 119.9 . . ?
C115 C116 C117 120.1(4) . . ?
C117 C116 H116 119.9 . . ?
C109 C117 C116 119.6(4) . . ?
C109 C117 H117 120.2 . . ?
C116 C117 H117 120.2 . . ?
N103 C118 C113 115.7(3) . . ?
O103 C118 C113 123.4(4) . . ?
O103 C118 N103 120.9(4) . . ?
N103 C119 C115 117.2(3) . . ?
O104 C119 C115 122.6(4) . . ?
O104 C119 N103 120.2(4) . . ?
C121 C120 N103 120.0(4) . . ?
N104 C120 C121 124.7(4) . . ?
N104 C120 N103 115.2(4) . . ?
C120 C121 H121 121.5 . . ?
C120 C121 C122 117.0(5) . . ?
C122 C121 H121 121.5 . . ?
C121 C122 H122 120.3 . . ?
C123 C122 C121 119.5(5) . . ?
C123 C122 H122 120.3 . . ?
C122 C123 H123 120.5 . . ?
C122 C123 C124 118.9(5) . . ?
C124 C123 H123 120.5 . . ?
C123 C124 H124 118.9 . . ?
N104 C124 C123 122.2(5) . . ?
N104 C124 H124 118.9 . . ?
C101 N101 C105 118.5(4) . . ?
C106 N102 C101 116.2(3) . . ?
C110 N102 C101 117.0(3) . . ?
C110 N102 C106 126.6(4) . . ?
C118 N103 C120 116.9(3) . . ?
C119 N103 C118 125.5(4) . . ?
C119 N103 C120 117.4(3) . . ?
C120 N104 C124 117.6(4) . . ?
C202 C201 N202 120.5(4) . . ?
N201 C201 C202 124.7(4) . . ?
N201 C201 N202 114.7(4) . . ?
C201 C202 H202 121.1 . . ?
C201 C202 C203 117.9(4) . . ?
C203 C202 H202 121.1 . . ?
C202 C203 H203 120.7 . . ?
C202 C203 C204 118.6(4) . . ?
C204 C203 H203 120.7 . . ?
C203 C204 H204 120.4 . . ?
C205 C204 C203 119.2(4) . . ?
C205 C204 H204 120.4 . . ?
C204 C205 H205 118.7 . . ?
N201 C205 C204 122.6(4) . . ?
N201 C205 H205 118.7 . . ?
N202 C206 C207 117.0(4) . . ?
O201 C206 C207 122.8(4) . . ?
O201 C206 N202 120.2(4) . . ?
C208 C207 C206 118.8(4) . . ?
C211 C207 C206 120.7(4) . . ?
C211 C207 C208 120.5(4) . . ?
C209 C208 C207 121.8(3) . . ?
C209 C208 C214 119.9(4) . . ?
C214 C208 C207 118.2(3) . . ?
C208 C209 C210 121.1(4) . . ?
C208 C209 C217 121.7(4) . . ?
C217 C209 C210 117.1(4) . . ?
N202 C210 C209 114.4(4) . . ?
O202 C210 C209 125.2(4) . . ?
O202 C210 N202 120.4(4) . . ?
C207 C211 H211 119.4 . . ?
C207 C211 C212 121.1(4) . . ?
C212 C211 H211 119.4 . . ?
C211 C212 H212 120.2 . . ?
C213 C212 C211 119.7(4) . . ?
C213 C212 H212 120.2 . . ?
C212 C213 C214 119.9(4) . . ?
C212 C213 C218 119.5(4) . . ?
C214 C213 C218 120.6(4) . . ?
C213 C214 C208 120.6(4) . . ?
C213 C214 C215 121.1(4) . . ?
C215 C214 C208 118.3(4) . . ?
C214 C215 C219 119.0(4) . . ?
C216 C215 C214 120.5(4) . . ?
C216 C215 C219 120.6(4) . . ?
C215 C216 H216 119.3 . . ?
C215 C216 C217 121.5(4) . . ?
C217 C216 H216 119.3 . . ?
C209 C217 C216 118.0(4) . . ?
C209 C217 H217 121.0 . . ?
C216 C217 H217 121.0 . . ?
N203 C218 C213 115.7(4) . . ?
O203 C218 C213 123.3(4) . . ?
O203 C218 N203 121.0(4) . . ?
N203 C219 C215 117.5(4) . . ?
O204 C219 C215 122.0(4) . . ?
O204 C219 N203 120.5(4) . . ?
C221 C220 N203 119.6(4) . . ?
N204 C220 C221 124.4(4) . . ?
N204 C220 N203 115.9(4) . . ?
C220 C221 H221 121.1 . . ?
C220 C221 C222 117.7(4) . . ?
C222 C221 H221 121.1 . . ?
C221 C222 H222 120.3 . . ?
C223 C222 C221 119.4(5) . . ?
C223 C222 H222 120.3 . . ?
C222 C223 H223 120.9 . . ?
C224 C223 C222 118.2(4) . . ?
C224 C223 H223 120.9 . . ?
C223 C224 H224 118.5 . . ?
N204 C224 C223 123.0(5) . . ?
N204 C224 H224 118.5 . . ?
C201 N201 C205 117.0(4) . . ?
C206 N202 C201 117.1(4) . . ?
C206 N202 C210 126.4(3) . . ?
C210 N202 C201 116.0(4) . . ?
C218 N203 C220 117.2(4) . . ?
C219 N203 C218 125.9(3) . . ?
C219 N203 C220 116.9(4) . . ?
C220 N204 C224 117.2(4) . . ?
C302 C301 N302 120.9(4) . . ?
N301 C301 C302 123.9(4) . . ?
N301 C301 N302 115.1(4) . . ?
C301 C302 H302 121.4 . . ?
C301 C302 C303 117.3(5) . . ?
C303 C302 H302 121.4 . . ?
C302 C303 H303 120.4 . . ?
C304 C303 C302 119.2(5) . . ?
C304 C303 H303 120.4 . . ?
C303 C304 H304 120.6 . . ?
C305 C304 C303 118.9(4) . . ?
C305 C304 H304 120.6 . . ?
C304 C305 H305 118.9 . . ?
N301 C305 C304 122.2(5) . . ?
N301 C305 H305 118.9 . . ?
N302 C306 C307 116.7(3) . . ?
O301 C306 C307 123.0(4) . . ?
O301 C306 N302 120.3(4) . . ?
C308 C307 C306 119.7(3) . . ?
C311 C307 C306 119.9(4) . . ?
C311 C307 C308 120.4(4) . . ?
C309 C308 C307 121.1(4) . . ?
C309 C308 C314 120.0(3) . . ?
C314 C308 C307 118.9(3) . . ?
C308 C309 C310 120.6(4) . . ?
C317 C309 C308 121.0(4) . . ?
C317 C309 C310 118.4(4) . . ?
N302 C310 C309 115.1(4) . . ?
O302 C310 C309 124.2(4) . . ?
O302 C310 N302 120.7(4) . . ?
C307 C311 H311 119.9 . . ?
C307 C311 C312 120.3(4) . . ?
C312 C311 H311 119.9 . . ?
C311 C312 H312 120.0 . . ?
C313 C312 C311 120.0(4) . . ?
C313 C312 H312 120.0 . . ?
C312 C313 C314 120.5(4) . . ?
C312 C313 C318 119.1(4) . . ?
C314 C313 C318 120.3(3) . . ?
C308 C314 C315 118.5(4) . . ?
C313 C314 C308 119.9(3) . . ?
C313 C314 C315 121.6(4) . . ?
C314 C315 C319 119.3(4) . . ?
C316 C315 C314 120.5(4) . . ?
C316 C315 C319 120.1(4) . . ?
C315 C316 H316 119.6 . . ?
C315 C316 C317 120.9(4) . . ?
C317 C316 H316 119.6 . . ?
C309 C317 C316 119.1(4) . . ?
C309 C317 H317 120.5 . . ?
C316 C317 H317 120.5 . . ?
N303 C318 C313 115.8(4) . . ?
O303 C318 C313 123.3(4) . . ?
O303 C318 N303 120.9(4) . . ?
N303 C319 C315 116.7(4) . . ?
O304 C319 C315 123.4(4) . . ?
O304 C319 N303 120.0(4) . . ?
C321 C320 N303 118.9(4) . . ?
N304 C320 C321 124.1(4) . . ?
N304 C320 N303 117.0(4) . . ?
C320 C321 H321 121.6 . . ?
C320 C321 C322 116.9(5) . . ?
C322 C321 H321 121.6 . . ?
C321 C322 H322 119.7 . . ?
C323 C322 C321 120.6(5) . . ?
C323 C322 H322 119.7 . . ?
C322 C323 H323 120.9 . . ?
C322 C323 C324 118.1(4) . . ?
C324 C323 H323 120.9 . . ?
C323 C324 H324 119.2 . . ?
N304 C324 C323 121.7(5) . . ?
N304 C324 H324 119.2 . . ?
C301 N301 C305 118.4(4) . . ?
C306 N302 C301 117.1(3) . . ?
C306 N302 C310 125.9(3) . . ?
C310 N302 C301 116.6(3) . . ?
C318 N303 C320 116.8(4) . . ?
C319 N303 C318 126.3(4) . . ?
C319 N303 C320 116.9(4) . . ?
C320 N304 C324 118.7(4) . . ?
O401 C401 H401 117.3 . . ?
O402 C401 H401 117.3 . . ?
O402 C401 O401 125.4(5) . . ?
C401 O401 H40A 109.5 . . ?
O403 C402 H402 117.2 . . ?
O404 C402 H402 117.2 . . ?
O404 C402 O403 125.6(6) . . ?
O405 C403 H40B 117.8 . . ?
O406 C403 H40B 117.8 . . ?
O406 C403 O405 124.3(5) . . ?
C402 O403 H403 109.5 . . ?
C403 O405 H405 109.5 . . ?
O407 C404 H404 117.6 . . ?
O408 C404 H404 117.6 . . ?
O408 C404 O407 124.8(5) . . ?
C404 O407 H407 109.5 . . ?
O409 C405 H40C 118.0 . . ?
O410 C405 H40C 118.0 . . ?
O410 C405 O409 123.9(5) . . ?
C405 O409 H409 109.5 . . ?
O411 C406 H406 117.6 . . ?
O412 C406 H406 117.6 . . ?
O412 C406 O411 124.7(5) . . ?
C406 O411 H411 109.5 . . ?
O413 C407 H40D 117.3 . . ?
O414 C407 H40D 117.3 . . ?
O414 C407 O413 125.5(5) . . ?
C407 O413 H413 109.5 . . ?
O415 C408 H408 117.8 . . ?
O416 C408 H408 117.8 . . ?
O416 C408 O415 124.4(6) . . ?
C408 O415 H415 109.5 . . ?
O417 C409 H40E 117.2 . . ?
O418 C409 H40E 117.2 . . ?
O418 C409 O417 125.7(5) . . ?
C409 O417 H417 109.5 . . ?
O419 C410 H410 117.9 . . ?
O420 C410 H410 117.9 . . ?
O420 C410 O419 124.1(5) . . ?
C410 O419 H419 109.5 . . ?
O421 C411 H41A 117.2 . . ?
O422 C411 H41A 117.2 . . ?
O422 C411 O421 125.7(6) . . ?
C411 O421 H421 109.5 . . ?
O423 C412 H412 116.7 . . ?
O424 C412 H412 116.7 . . ?
O424 C412 O423 126.5(6) . . ?
C412 O423 H423 109.5 . . ?

loop_
_geom_bond_atom_site_label_1
_geom_bond_atom_site_label_2
_geom_bond_distance
_geom_bond_site_symmetry_2
_geom_bond_publ_flag
C1 C2 1.369(6) . ?
C1 N1 1.329(6) . ?
C1 N2 1.450(5) . ?
C2 H2 0.9500 . ?
C2 C3 1.416(6) . ?
C3 H3 0.9500 . ?
C3 C4 1.375(8) . ?
C4 H4 0.9500 . ?
C4 C5 1.381(8) . ?
C5 H5 0.9500 . ?
C5 N1 1.355(6) . ?
C6 C7 1.489(5) . ?
C6 N2 1.384(6) . ?
C6 O1 1.218(6) . ?
C7 C8 1.421(6) . ?
C7 C11 1.364(6) . ?
C8 C9 1.384(6) . ?
C8 C14 1.434(5) . ?
C9 C10 1.498(5) . ?
C9 C17 1.393(6) . ?
C10 N2 1.402(6) . ?
C10 O2 1.206(5) . ?
C11 H11 0.9500 . ?
C11 C12 1.408(6) . ?
C12 H12 0.9500 . ?
C12 C13 1.399(6) . ?
C13 C14 1.396(6) . ?
C13 C18 1.486(6) . ?
C14 C15 1.427(6) . ?
C15 C16 1.356(6) . ?
C15 C19 1.492(6) . ?
C16 H16 0.9500 . ?
C16 C17 1.427(6) . ?
C17 H17 0.9500 . ?
C18 N3 1.417(6) . ?
C18 O3 1.218(6) . ?
C19 N3 1.380(6) . ?
C19 O4 1.231(6) . ?
C20 C21 1.374(6) . ?
C20 N3 1.448(5) . ?
C20 N4 1.323(6) . ?
C21 H21 0.9500 . ?
C21 C22 1.405(6) . ?
C22 H22 0.9500 . ?
C22 C23 1.385(8) . ?
C23 H23 0.9500 . ?
C23 C24 1.376(7) . ?
C24 H24 0.9500 . ?
C24 N4 1.357(6) . ?
C101 C102 1.393(7) . ?
C101 N101 1.328(6) . ?
C101 N102 1.446(5) . ?
C102 H102 0.9500 . ?
C102 C103 1.380(7) . ?
C103 H103 0.9500 . ?
C103 C104 1.395(8) . ?
C104 H104 0.9500 . ?
C104 C105 1.385(7) . ?
C105 H105 0.9500 . ?
C105 N101 1.358(6) . ?
C106 C107 1.481(5) . ?
C106 N102 1.403(5) . ?
C106 O101 1.213(5) . ?
C107 C108 1.420(5) . ?
C107 C111 1.381(6) . ?
C108 C109 1.401(5) . ?
C108 C114 1.415(5) . ?
C109 C110 1.489(6) . ?
C109 C117 1.393(6) . ?
C110 N102 1.402(5) . ?
C110 O102 1.213(5) . ?
C111 H111 0.9500 . ?
C111 C112 1.408(6) . ?
C112 H112 0.9500 . ?
C112 C113 1.401(5) . ?
C113 C114 1.399(5) . ?
C113 C118 1.484(5) . ?
C114 C115 1.422(5) . ?
C115 C116 1.375(6) . ?
C115 C119 1.481(6) . ?
C116 H116 0.9500 . ?
C116 C117 1.419(6) . ?
C117 H117 0.9500 . ?
C118 N103 1.408(5) . ?
C118 O103 1.214(5) . ?
C119 N103 1.394(5) . ?
C119 O104 1.225(5) . ?
C120 C121 1.376(7) . ?
C120 N103 1.453(5) . ?
C120 N104 1.327(7) . ?
C121 H121 0.9500 . ?
C121 C122 1.403(7) . ?
C122 H122 0.9500 . ?
C122 C123 1.372(9) . ?
C123 H123 0.9500 . ?
C123 C124 1.392(8) . ?
C124 H124 0.9500 . ?
C124 N104 1.348(6) . ?
C201 C202 1.373(6) . ?
C201 N201 1.341(6) . ?
C201 N202 1.456(5) . ?
C202 H202 0.9500 . ?
C202 C203 1.397(6) . ?
C203 H203 0.9500 . ?
C203 C204 1.400(8) . ?
C204 H204 0.9500 . ?
C204 C205 1.378(7) . ?
C205 H205 0.9500 . ?
C205 N201 1.360(6) . ?
C206 C207 1.482(5) . ?
C206 N202 1.388(6) . ?
C206 O201 1.225(6) . ?
C207 C208 1.430(6) . ?
C207 C211 1.361(6) . ?
C208 C209 1.389(6) . ?
C208 C214 1.421(5) . ?
C209 C210 1.491(5) . ?
C209 C217 1.395(6) . ?
C210 N202 1.423(6) . ?
C210 O202 1.205(6) . ?
C211 H211 0.9500 . ?
C211 C212 1.419(6) . ?
C212 H212 0.9500 . ?
C212 C213 1.391(6) . ?
C213 C214 1.404(6) . ?
C213 C218 1.482(6) . ?
C214 C215 1.418(6) . ?
C215 C216 1.374(6) . ?
C215 C219 1.484(5) . ?
C216 H216 0.9500 . ?
C216 C217 1.415(6) . ?
C217 H217 0.9500 . ?
C218 N203 1.403(6) . ?
C218 O203 1.217(6) . ?
C219 N203 1.377(6) . ?
C219 O204 1.217(6) . ?
C220 C221 1.372(7) . ?
C220 N203 1.447(5) . ?
C220 N204 1.323(6) . ?
C221 H221 0.9500 . ?
C221 C222 1.396(7) . ?
C222 H222 0.9500 . ?
C222 C223 1.385(8) . ?
C223 H223 0.9500 . ?
C223 C224 1.375(8) . ?
C224 H224 0.9500 . ?
C224 N204 1.361(6) . ?
C301 C302 1.388(6) . ?
C301 N301 1.330(6) . ?
C301 N302 1.438(5) . ?
C302 H302 0.9500 . ?
C302 C303 1.402(6) . ?
C303 H303 0.9500 . ?
C303 C304 1.389(8) . ?
C304 H304 0.9500 . ?
C304 C305 1.388(8) . ?
C305 H305 0.9500 . ?
C305 N301 1.343(6) . ?
C306 C307 1.480(5) . ?
C306 N302 1.388(5) . ?
C306 O301 1.222(5) . ?
C307 C308 1.426(5) . ?
C307 C311 1.382(6) . ?
C308 C309 1.398(6) . ?
C308 C314 1.415(5) . ?
C309 C310 1.492(6) . ?
C309 C317 1.395(5) . ?
C310 N302 1.417(5) . ?
C310 O302 1.213(5) . ?
C311 H311 0.9500 . ?
C311 C312 1.412(6) . ?
C312 H312 0.9500 . ?
C312 C313 1.389(6) . ?
C313 C314 1.402(6) . ?
C313 C318 1.483(6) . ?
C314 C315 1.427(5) . ?
C315 C316 1.377(6) . ?
C315 C319 1.478(6) . ?
C316 H316 0.9500 . ?
C316 C317 1.411(6) . ?
C317 H317 0.9500 . ?
C318 N303 1.406(5) . ?
C318 O303 1.213(5) . ?
C319 N303 1.398(6) . ?
C319 O304 1.216(6) . ?
C320 C321 1.382(7) . ?
C320 N303 1.439(5) . ?
C320 N304 1.334(6) . ?
C321 H321 0.9500 . ?
C321 C322 1.388(7) . ?
C322 H322 0.9500 . ?
C322 C323 1.388(8) . ?
C323 H323 0.9500 . ?
C323 C324 1.398(7) . ?
C324 H324 0.9500 . ?
C324 N304 1.344(6) . ?
C401 H401 0.9500 . ?
C401 O401 1.311(7) . ?
C401 O402 1.223(6) . ?
O401 H40A 0.8400 . ?
C402 H402 0.9500 . ?
C402 O403 1.313(7) . ?
C402 O404 1.188(9) . ?
C403 H40B 0.9500 . ?
C403 O405 1.296(7) . ?
C403 O406 1.227(7) . ?
O403 H403 0.8400 . ?
O405 H405 0.8400 . ?
C404 H404 0.9500 . ?
C404 O407 1.297(8) . ?
C404 O408 1.225(8) . ?
O407 H407 0.8400 . ?
C405 H40C 0.9500 . ?
C405 O409 1.312(8) . ?
C405 O410 1.205(7) . ?
O409 H409 0.8400 . ?
C406 H406 0.9500 . ?
C406 O411 1.306(7) . ?
C406 O412 1.214(8) . ?
O411 H411 0.8400 . ?
C407 H40D 0.9500 . ?
C407 O413 1.299(7) . ?
C407 O414 1.231(8) . ?
O413 H413 0.8400 . ?
C408 H408 0.9500 . ?
C408 O415 1.306(8) . ?
C408 O416 1.202(8) . ?
O415 H415 0.8400 . ?
C409 H40E 0.9500 . ?
C409 O417 1.299(7) . ?
C409 O418 1.203(7) . ?
O417 H417 0.8400 . ?
C410 H410 0.9500 . ?
C410 O419 1.299(8) . ?
C410 O420 1.237(8) . ?
O419 H419 0.8400 . ?
C411 H41A 0.9500 . ?
C411 O421 1.304(8) . ?
C411 O422 1.204(8) . ?
O421 H421 0.8400 . ?
C412 H412 0.9500 . ?
C412 O423 1.275(8) . ?
C412 O424 1.220(9) . ?
O423 H423 0.8400 . ?

loop_
_geom_hbond_atom_site_label_D
_geom_hbond_atom_site_label_H
_geom_hbond_atom_site_label_A
_geom_hbond_distance_DH
_geom_hbond_distance_HA
_geom_hbond_distance_DA
_geom_hbond_angle_DHA
_geom_hbond_site_symmetry_A
_geom_hbond_publ_flag
O401 H40A N1 0.84 1.77 2.598(6) 166.4 . yes
O403 H403 O402 0.84 1.79 2.623(6) 169.9 . yes
O405 H405 N4 0.84 1.81 2.616(6) 158.9 . yes
O407 H407 N101 0.84 1.74 2.566(6) 167.7 . yes
O409 H409 O408 0.84 1.80 2.617(7) 162.9 . yes
O411 H411 N104 0.84 1.82 2.662(6) 175.9 . yes
O413 H413 N201 0.84 1.78 2.616(6) 171.8 . yes
O415 H415 O418 0.84 1.80 2.628(6) 167.2 . yes
O417 H417 N204 0.84 1.79 2.606(6) 162.5 . yes
O419 H419 N301 0.84 1.78 2.619(6) 171.8 . yes
O421 H421 O424 0.84 1.84 2.611(7) 152.6 . yes
O423 H423 N304 0.84 1.86 2.549(6) 138.8 . yes

loop_
_geom_torsion_atom_site_label_1
_geom_torsion_atom_site_label_2
_geom_torsion_atom_site_label_3
_geom_torsion_atom_site_label_4
_geom_torsion
_geom_torsion_site_symmetry_1
_geom_torsion_site_symmetry_2
_geom_torsion_site_symmetry_3
_geom_torsion_site_symmetry_4
_geom_torsion_publ_flag
C1 C2 C3 C4 2.3(8) . . . . ?
C2 C1 N1 C5 3.4(7) . . . . ?
C2 C1 N2 C6 76.1(5) . . . . ?
C2 C1 N2 C10 -101.5(5) . . . . ?
C2 C3 C4 C5 -1.5(9) . . . . ?
C3 C4 C5 N1 1.6(9) . . . . ?
C4 C5 N1 C1 -2.4(8) . . . . ?
C6 C7 C8 C9 1.5(6) . . . . ?
C6 C7 C8 C14 -177.4(3) . . . . ?
C6 C7 C11 C12 179.2(4) . . . . ?
C7 C6 N2 C1 -178.9(4) . . . . ?
C7 C6 N2 C10 -1.6(6) . . . . ?
C7 C8 C9 C10 0.9(6) . . . . ?
C7 C8 C9 C17 -179.3(4) . . . . ?
C7 C8 C14 C13 -1.5(5) . . . . ?
C7 C8 C14 C15 177.8(4) . . . . ?
C7 C11 C12 C13 -2.2(7) . . . . ?
C8 C7 C11 C12 -0.3(7) . . . . ?
C8 C9 C10 N2 -3.4(6) . . . . ?
C8 C9 C10 O2 178.1(5) . . . . ?
C8 C9 C17 C16 1.3(7) . . . . ?
C8 C14 C15 C16 2.0(6) . . . . ?
C8 C14 C15 C19 -177.0(3) . . . . ?
C9 C8 C14 C13 179.6(4) . . . . ?
C9 C8 C14 C15 -1.1(5) . . . . ?
C9 C10 N2 C1 -178.9(3) . . . . ?
C9 C10 N2 C6 3.8(6) . . . . ?
C10 C9 C17 C16 -178.9(4) . . . . ?
C11 C7 C8 C9 -179.0(4) . . . . ?
C11 C7 C8 C14 2.1(6) . . . . ?
C11 C12 C13 C14 2.9(7) . . . . ?
C11 C12 C13 C18 -176.9(4) . . . . ?
C12 C13 C14 C8 -1.0(6) . . . . ?
C12 C13 C14 C15 179.8(4) . . . . ?
C12 C13 C18 N3 175.1(4) . . . . ?
C12 C13 C18 O3 -3.4(7) . . . . ?
C13 C14 C15 C16 -178.7(4) . . . . ?
C13 C14 C15 C19 2.2(6) . . . . ?
C13 C18 N3 C19 8.9(6) . . . . ?
C13 C18 N3 C20 -179.3(4) . . . . ?
C14 C8 C9 C10 179.7(4) . . . . ?
C14 C8 C9 C17 -0.5(6) . . . . ?
C14 C13 C18 N3 -4.7(6) . . . . ?
C14 C13 C18 O3 176.8(5) . . . . ?
C14 C15 C16 C17 -1.3(7) . . . . ?
C14 C15 C19 N3 1.4(6) . . . . ?
C14 C15 C19 O4 -179.2(4) . . . . ?
C15 C16 C17 C9 -0.4(7) . . . . ?
C15 C19 N3 C18 -7.3(6) . . . . ?
C15 C19 N3 C20 -179.1(4) . . . . ?
C16 C15 C19 N3 -177.7(4) . . . . ?
C16 C15 C19 O4 1.7(7) . . . . ?
C17 C9 C10 N2 176.9(4) . . . . ?
C17 C9 C10 O2 -1.7(7) . . . . ?
C18 C13 C14 C8 178.8(4) . . . . ?
C18 C13 C14 C15 -0.4(6) . . . . ?
C19 C15 C16 C17 177.8(4) . . . . ?
C20 C21 C22 C23 0.7(8) . . . . ?
C21 C20 N3 C18 -93.0(5) . . . . ?
C21 C20 N3 C19 79.6(6) . . . . ?
C21 C20 N4 C24 1.7(8) . . . . ?
C21 C22 C23 C24 -2.1(9) . . . . ?
C22 C23 C24 N4 3.5(9) . . . . ?
C23 C24 N4 C20 -3.2(8) . . . . ?
N1 C1 C2 C3 -3.4(8) . . . . ?
N1 C1 N2 C6 -99.4(5) . . . . ?
N1 C1 N2 C10 83.0(5) . . . . ?
N2 C1 C2 C3 -178.5(5) . . . . ?
N2 C1 N1 C5 178.6(4) . . . . ?
N2 C6 C7 C8 -1.2(6) . . . . ?
N2 C6 C7 C11 179.2(4) . . . . ?
N3 C20 C21 C22 -176.3(5) . . . . ?
N3 C20 N4 C24 177.7(5) . . . . ?
N4 C20 C21 C22 -0.5(8) . . . . ?
N4 C20 N3 C18 90.9(5) . . . . ?
N4 C20 N3 C19 -96.6(5) . . . . ?
O1 C6 C7 C8 177.9(4) . . . . ?
O1 C6 C7 C11 -1.6(7) . . . . ?
O1 C6 N2 C1 1.9(6) . . . . ?
O1 C6 N2 C10 179.2(4) . . . . ?
O2 C10 N2 C1 -0.3(6) . . . . ?
O2 C10 N2 C6 -177.6(5) . . . . ?
O3 C18 N3 C19 -172.6(5) . . . . ?
O3 C18 N3 C20 -0.8(6) . . . . ?
O4 C19 N3 C18 173.3(4) . . . . ?
O4 C19 N3 C20 1.5(6) . . . . ?
C101 C102 C103 C104 -0.6(8) . . . . ?
C102 C101 N101 C105 -2.3(7) . . . . ?
C102 C101 N102 C106 -78.3(6) . . . . ?
C102 C101 N102 C110 106.0(5) . . . . ?
C102 C103 C104 C105 2.0(8) . . . . ?
C103 C104 C105 N101 -3.6(8) . . . . ?
C104 C105 N101 C101 3.7(7) . . . . ?
C106 C107 C108 C109 -0.1(6) . . . . ?
C106 C107 C108 C114 -179.7(4) . . . . ?
C106 C107 C111 C112 179.7(4) . . . . ?
C107 C106 N102 C101 -177.2(4) . . . . ?
C107 C106 N102 C110 -2.0(7) . . . . ?
C107 C108 C109 C110 1.4(6) . . . . ?
C107 C108 C109 C117 -178.2(4) . . . . ?
C107 C108 C114 C113 -0.2(6) . . . . ?
C107 C108 C114 C115 179.5(4) . . . . ?
C107 C111 C112 C113 0.3(7) . . . . ?
C108 C107 C111 C112 -0.2(7) . . . . ?
C108 C109 C110 N102 -2.7(6) . . . . ?
C108 C109 C110 O102 177.3(5) . . . . ?
C108 C109 C117 C116 -1.5(7) . . . . ?
C108 C114 C115 C116 -1.0(6) . . . . ?
C108 C114 C115 C119 178.8(4) . . . . ?
C109 C108 C114 C113 -179.8(4) . . . . ?
C109 C108 C114 C115 -0.1(6) . . . . ?
C109 C110 N102 C101 178.3(4) . . . . ?
C109 C110 N102 C106 3.1(7) . . . . ?
C110 C109 C117 C116 178.9(4) . . . . ?
C111 C107 C108 C109 179.7(4) . . . . ?
C111 C107 C108 C114 0.2(6) . . . . ?
C111 C112 C113 C114 -0.3(6) . . . . ?
C111 C112 C113 C118 -179.0(4) . . . . ?
C112 C113 C114 C108 0.3(6) . . . . ?
C112 C113 C114 C115 -179.4(4) . . . . ?
C112 C113 C118 N103 -175.9(4) . . . . ?
C112 C113 C118 O103 3.7(7) . . . . ?
C113 C114 C115 C116 178.7(4) . . . . ?
C113 C114 C115 C119 -1.5(6) . . . . ?
C113 C118 N103 C119 -8.6(7) . . . . ?
C113 C118 N103 C120 177.8(4) . . . . ?
C114 C108 C109 C110 -179.1(4) . . . . ?
C114 C108 C109 C117 1.3(7) . . . . ?
C114 C113 C118 N103 5.4(6) . . . . ?
C114 C113 C118 O103 -175.0(5) . . . . ?
C114 C115 C116 C117 0.9(7) . . . . ?
C114 C115 C119 N103 -1.1(6) . . . . ?
C114 C115 C119 O104 179.3(4) . . . . ?
C115 C116 C117 C109 0.4(7) . . . . ?
C115 C119 N103 C118 6.5(7) . . . . ?
C115 C119 N103 C120 -179.9(4) . . . . ?
C116 C115 C119 N103 178.7(4) . . . . ?
C116 C115 C119 O104 -1.0(7) . . . . ?
C117 C109 C110 N102 176.9(4) . . . . ?
C117 C109 C110 O102 -3.0(7) . . . . ?
C118 C113 C114 C108 179.0(4) . . . . ?
C118 C113 C114 C115 -0.7(6) . . . . ?
C119 C115 C116 C117 -178.9(4) . . . . ?
C120 C121 C122 C123 -2.2(7) . . . . ?
C121 C120 N103 C118 100.6(5) . . . . ?
C121 C120 N103 C119 -73.5(6) . . . . ?
C121 C120 N104 C124 -3.0(7) . . . . ?
C121 C122 C123 C124 1.2(8) . . . . ?
C122 C123 C124 N104 -1.1(8) . . . . ?
C123 C124 N104 C120 1.9(8) . . . . ?
N101 C101 C102 C103 0.8(8) . . . . ?
N101 C101 N102 C106 98.5(5) . . . . ?
N101 C101 N102 C110 -77.2(5) . . . . ?
N102 C101 C102 C103 177.4(4) . . . . ?
N102 C101 N101 C105 -179.0(4) . . . . ?
N102 C106 C107 C108 0.3(6) . . . . ?
N102 C106 C107 C111 -179.5(4) . . . . ?
N103 C120 C121 C122 -178.6(4) . . . . ?
N103 C120 N104 C124 178.7(4) . . . . ?
N104 C120 C121 C122 3.2(7) . . . . ?
N104 C120 N103 C118 -80.9(5) . . . . ?
N104 C120 N103 C119 104.9(5) . . . . ?
O101 C106 C107 C108 179.7(5) . . . . ?
O101 C106 C107 C111 -0.2(8) . . . . ?
O101 C106 N102 C101 3.4(7) . . . . ?
O101 C106 N102 C110 178.7(5) . . . . ?
O102 C110 N102 C101 -1.7(7) . . . . ?
O102 C110 N102 C106 -176.9(5) . . . . ?
O103 C118 N103 C119 171.8(5) . . . . ?
O103 C118 N103 C120 -1.8(7) . . . . ?
O104 C119 N103 C118 -173.8(5) . . . . ?
O104 C119 N103 C120 -0.2(7) . . . . ?
C201 C202 C203 C204 0.1(8) . . . . ?
C202 C201 N201 C205 0.1(8) . . . . ?
C202 C201 N202 C206 80.2(6) . . . . ?
C202 C201 N202 C210 -92.0(5) . . . . ?
C202 C203 C204 C205 -1.4(8) . . . . ?
C203 C204 C205 N201 2.2(8) . . . . ?
C204 C205 N201 C201 -1.5(8) . . . . ?
C206 C207 C208 C209 2.7(6) . . . . ?
C206 C207 C208 C214 -175.7(4) . . . . ?
C206 C207 C211 C212 176.7(4) . . . . ?
C207 C206 N202 C201 -178.8(4) . . . . ?
C207 C206 N202 C210 -7.5(6) . . . . ?
C207 C208 C209 C210 -1.3(6) . . . . ?
C207 C208 C209 C217 -179.6(4) . . . . ?
C207 C208 C214 C213 -1.4(6) . . . . ?
C207 C208 C214 C215 177.5(4) . . . . ?
C207 C211 C212 C213 -0.7(7) . . . . ?
C208 C207 C211 C212 -1.5(6) . . . . ?
C208 C209 C210 N202 -4.0(6) . . . . ?
C208 C209 C210 O202 176.8(5) . . . . ?
C208 C209 C217 C216 2.1(7) . . . . ?
C208 C214 C215 C216 2.2(6) . . . . ?
C208 C214 C215 C219 -176.7(4) . . . . ?
C209 C208 C214 C213 -179.8(4) . . . . ?
C209 C208 C214 C215 -0.9(6) . . . . ?
C209 C210 N202 C201 -180.0(4) . . . . ?
C209 C210 N202 C206 8.7(6) . . . . ?
C210 C209 C217 C216 -176.3(4) . . . . ?
C211 C207 C208 C209 -179.1(4) . . . . ?
C211 C207 C208 C214 2.5(6) . . . . ?
C211 C212 C213 C214 1.8(7) . . . . ?
C211 C212 C213 C218 -178.3(4) . . . . ?
C212 C213 C214 C208 -0.7(6) . . . . ?
C212 C213 C214 C215 -179.6(4) . . . . ?
C212 C213 C218 N203 176.0(4) . . . . ?
C212 C213 C218 O203 -2.4(7) . . . . ?
C213 C214 C215 C216 -178.9(4) . . . . ?
C213 C214 C215 C219 2.2(6) . . . . ?
C213 C218 N203 C219 5.3(6) . . . . ?
C213 C218 N203 C220 -178.0(4) . . . . ?
C214 C208 C209 C210 177.1(4) . . . . ?
C214 C208 C209 C217 -1.3(6) . . . . ?
C214 C213 C218 N203 -4.1(6) . . . . ?
C214 C213 C218 O203 177.5(5) . . . . ?
C214 C215 C216 C217 -1.4(7) . . . . ?
C214 C215 C219 N203 -1.3(6) . . . . ?
C214 C215 C219 O204 177.4(5) . . . . ?
C215 C216 C217 C209 -0.7(7) . . . . ?
C215 C219 N203 C218 -2.7(6) . . . . ?
C215 C219 N203 C220 -179.4(4) . . . . ?
C216 C215 C219 N203 179.8(4) . . . . ?
C216 C215 C219 O204 -1.5(7) . . . . ?
C217 C209 C210 N202 174.4(4) . . . . ?
C217 C209 C210 O202 -4.8(7) . . . . ?
C218 C213 C214 C208 179.4(4) . . . . ?
C218 C213 C214 C215 0.5(6) . . . . ?
C219 C215 C216 C217 177.5(4) . . . . ?
C220 C221 C222 C223 1.4(9) . . . . ?
C221 C220 N203 C218 -100.8(5) . . . . ?
C221 C220 N203 C219 76.2(6) . . . . ?
C221 C220 N204 C224 1.5(7) . . . . ?
C221 C222 C223 C224 -1.6(9) . . . . ?
C222 C223 C224 N204 1.7(8) . . . . ?
C223 C224 N204 C220 -1.6(8) . . . . ?
N201 C201 C202 C203 0.6(8) . . . . ?
N201 C201 N202 C206 -97.3(5) . . . . ?
N201 C201 N202 C210 90.5(5) . . . . ?
N202 C201 C202 C203 -176.7(5) . . . . ?
N202 C201 N201 C205 177.5(4) . . . . ?
N202 C206 C207 C208 1.4(6) . . . . ?
N202 C206 C207 C211 -176.8(4) . . . . ?
N203 C220 C221 C222 -177.5(5) . . . . ?
N203 C220 N204 C224 177.7(4) . . . . ?
N204 C220 C221 C222 -1.4(8) . . . . ?
N204 C220 N203 C218 82.8(5) . . . . ?
N204 C220 N203 C219 -100.3(5) . . . . ?
O201 C206 C207 C208 179.4(4) . . . . ?
O201 C206 C207 C211 1.1(7) . . . . ?
O201 C206 N202 C201 3.2(6) . . . . ?
O201 C206 N202 C210 174.5(4) . . . . ?
O202 C210 N202 C201 -0.7(6) . . . . ?
O202 C210 N202 C206 -172.1(5) . . . . ?
O203 C218 N203 C219 -176.2(5) . . . . ?
O203 C218 N203 C220 0.4(6) . . . . ?
O204 C219 N203 C218 178.6(5) . . . . ?
O204 C219 N203 C220 1.9(7) . . . . ?
C301 C302 C303 C304 -3.0(7) . . . . ?
C302 C301 N301 C305 -2.9(7) . . . . ?
C302 C301 N302 C306 -78.6(6) . . . . ?
C302 C301 N302 C310 94.4(5) . . . . ?
C302 C303 C304 C305 2.3(7) . . . . ?
C303 C304 C305 N301 -1.9(8) . . . . ?
C304 C305 N301 C301 2.1(8) . . . . ?
C306 C307 C308 C309 -2.4(7) . . . . ?
C306 C307 C308 C314 178.3(4) . . . . ?
C306 C307 C311 C312 -179.0(4) . . . . ?
C307 C306 N302 C301 -178.8(4) . . . . ?
C307 C306 N302 C310 8.9(7) . . . . ?
C307 C308 C309 C310 -1.1(7) . . . . ?
C307 C308 C309 C317 179.8(4) . . . . ?
C307 C308 C314 C313 0.5(6) . . . . ?
C307 C308 C314 C315 -178.5(4) . . . . ?
C307 C311 C312 C313 1.0(8) . . . . ?
C308 C307 C311 C312 0.7(7) . . . . ?
C308 C309 C310 N302 7.7(7) . . . . ?
C308 C309 C310 O302 -174.2(5) . . . . ?
C308 C309 C317 C316 -0.7(7) . . . . ?
C308 C314 C315 C316 -1.8(7) . . . . ?
C308 C314 C315 C319 179.6(4) . . . . ?
C309 C308 C314 C313 -178.8(4) . . . . ?
C309 C308 C314 C315 2.1(6) . . . . ?
C309 C310 N302 C301 175.7(4) . . . . ?
C309 C310 N302 C306 -12.0(7) . . . . ?
C310 C309 C317 C316 -179.9(4) . . . . ?
C311 C307 C308 C309 177.9(5) . . . . ?
C311 C307 C308 C314 -1.4(7) . . . . ?
C311 C312 C313 C314 -2.0(7) . . . . ?
C311 C312 C313 C318 179.2(4) . . . . ?
C312 C313 C314 C308 1.2(7) . . . . ?
C312 C313 C314 C315 -179.8(4) . . . . ?
C312 C313 C318 N303 179.7(4) . . . . ?
C312 C313 C318 O303 -0.3(7) . . . . ?
C313 C314 C315 C316 179.2(4) . . . . ?
C313 C314 C315 C319 0.6(7) . . . . ?
C313 C318 N303 C319 -0.4(7) . . . . ?
C313 C318 N303 C320 -178.6(4) . . . . ?
C314 C308 C309 C310 178.3(4) . . . . ?
C314 C308 C309 C317 -0.9(7) . . . . ?
C314 C313 C318 N303 0.8(6) . . . . ?
C314 C313 C318 O303 -179.1(5) . . . . ?
C314 C315 C316 C317 0.2(7) . . . . ?
C314 C315 C319 N303 -0.1(7) . . . . ?
C314 C315 C319 O304 179.2(5) . . . . ?
C315 C316 C317 C309 1.0(7) . . . . ?
C315 C319 N303 C318 0.0(7) . . . . ?
C315 C319 N303 C320 178.2(4) . . . . ?
C316 C315 C319 N303 -178.7(5) . . . . ?
C316 C315 C319 O304 0.6(8) . . . . ?
C317 C309 C310 N302 -173.1(4) . . . . ?
C317 C309 C310 O302 5.0(8) . . . . ?
C318 C313 C314 C308 180.0(4) . . . . ?
C318 C313 C314 C315 -1.0(7) . . . . ?
C319 C315 C316 C317 178.8(5) . . . . ?
C320 C321 C322 C323 1.2(8) . . . . ?
C321 C320 N303 C318 102.4(5) . . . . ?
C321 C320 N303 C319 -76.0(6) . . . . ?
C321 C320 N304 C324 -2.3(7) . . . . ?
C321 C322 C323 C324 -1.4(8) . . . . ?
C322 C323 C324 N304 -0.2(8) . . . . ?
C323 C324 N304 C320 2.0(7) . . . . ?
N301 C301 C302 C303 3.3(7) . . . . ?
N301 C301 N302 C306 99.7(5) . . . . ?
N301 C301 N302 C310 -87.3(5) . . . . ?
N302 C301 C302 C303 -178.5(4) . . . . ?
N302 C301 N301 C305 178.9(4) . . . . ?
N302 C306 C307 C308 -1.1(6) . . . . ?
N302 C306 C307 C311 178.6(4) . . . . ?
N303 C320 C321 C322 178.2(5) . . . . ?
N303 C320 N304 C324 -179.8(4) . . . . ?
N304 C320 C321 C322 0.6(8) . . . . ?
N304 C320 N303 C318 -79.9(5) . . . . ?
N304 C320 N303 C319 101.7(5) . . . . ?
O301 C306 C307 C308 -178.1(5) . . . . ?
O301 C306 C307 C311 1.6(7) . . . . ?
O301 C306 N302 C301 -1.7(7) . . . . ?
O301 C306 N302 C310 -174.0(5) . . . . ?
O302 C310 N302 C301 -2.5(7) . . . . ?
O302 C310 N302 C306 169.8(5) . . . . ?
O303 C318 N303 C319 179.6(5) . . . . ?
O303 C318 N303 C320 1.4(7) . . . . ?
O304 C319 N303 C318 -179.3(5) . . . . ?
O304 C319 N303 C320 -1.0(7) . . . . ?
